data_1564618
loop_
_publ_author_name
'Sun, Qingqing'
'Escobar, Luis'
'de Jong, Jorn'
'Ballester, Pablo'

_publ_section_title
;
 Self-Assembly of a Water-Soluble Endohedrally Functionalized Coordination
 Cage Including Polar Guests
;
_journal_name_full 'Chemical Science'
_journal_paper_doi 10.1039/D1SC03751J
_journal_year 2021
_chemical_formula_sum 'C116 H101.5 B2 Cl3 F8 N12.5 O6.5 Pd'
_chemical_formula_weight 2160.96
_space_group_crystal_system monoclinic
_space_group_IT_number 14
_space_group_name_Hall '-P 2ybc'
_space_group_name_H-M_alt 'P 1 21/c 1'
_atom_sites_solution_hydrogens mixed
_audit_creation_method SHELXL-2018/3
_audit_update_record
;
2021-07-02 deposited with the CCDC.	2021-09-13 downloaded from the CCDC.
;
_cell_angle_alpha 90
_cell_angle_beta 106.153(6)
_cell_angle_gamma 90
_cell_formula_units_Z 4
_cell_length_a 17.7205(9)
_cell_length_b 25.5265(11)
_cell_length_c 26.0308(14)
_cell_measurement_reflns_used 43306
_cell_measurement_temperature 100(2)
_cell_measurement_theta_max 27.7050
_cell_measurement_theta_min 2.4000
_cell_volume 11310.0(10)
_computing_cell_refinement 'CrysAlisPro 1.171.39.12b (Rigaku OD, 2015)'
_computing_data_collection 'CrysAlisPro 1.171.39.12b (Rigaku OD, 2015)'
_computing_data_reduction 'CrysAlisPro 1.171.39.12b (Rigaku OD, 2015)'
_computing_molecular_graphics 'shelXle (H\"ubschle, Sheldrick and Dittirch, 2011)'
_computing_publication_material 'SHELXL-2018/3 (Sheldrick, 2018)'
_computing_structure_refinement 'SHELXL-2018/3 (Sheldrick, 2018)'
_computing_structure_solution Sir2019
_diffrn_ambient_temperature 100(2)
_diffrn_detector_area_resol_mean 5.8140
_diffrn_detector_type 'PILATUS 200K'
_diffrn_measured_fraction_theta_full 0.999
_diffrn_measured_fraction_theta_max 0.980
_diffrn_measurement_device_type '1/4chi goniometer'
_diffrn_measurement_method
;
 Fullsphere data collection, phi and omega scans
;
_diffrn_radiation_monochromator 'Confocal Max Flux optic'
_diffrn_radiation_type MoK\a
_diffrn_radiation_wavelength 0.71075
_diffrn_reflns_av_R_equivalents 0.0587
_diffrn_reflns_av_unetI/netI 0.0647
_diffrn_reflns_Laue_measured_fraction_full 0.999
_diffrn_reflns_Laue_measured_fraction_max 0.980
_diffrn_reflns_limit_h_max 23
_diffrn_reflns_limit_h_min -23
_diffrn_reflns_limit_k_max 34
_diffrn_reflns_limit_k_min -34
_diffrn_reflns_limit_l_max 34
_diffrn_reflns_limit_l_min -35
_diffrn_reflns_number 180539
_diffrn_reflns_point_group_measured_fraction_full 0.999
_diffrn_reflns_point_group_measured_fraction_max 0.980
_diffrn_reflns_theta_full 25.242
_diffrn_reflns_theta_max 28.698
_diffrn_reflns_theta_min 2.280
_diffrn_source 'Microfocus rotating anode X-ray tube'
_diffrn_source_current 24
_diffrn_source_power 50
_diffrn_source_size '0.2 mm x 0.2 mm fine focus'
_diffrn_source_type 'Rigaku MicroMax-007HF'
_exptl_absorpt_coefficient_mu 0.307
_exptl_absorpt_correction_T_max 1.00000
_exptl_absorpt_correction_T_min 0.80460
_exptl_absorpt_correction_type multi-scan
_exptl_absorpt_process_details
;
 CrysAlisPro 1.171.40.35a (Rigaku Oxford Diffraction, 2018)
 Empirical absorption correction using spherical harmonics,
 implemented in SCALE3 ABSPACK scaling algorithm.
;
_exptl_crystal_density_diffrn 1.269
_exptl_crystal_description Block
_exptl_crystal_F_000 4464
_exptl_crystal_size_max 0.200
_exptl_crystal_size_mid 0.150
_exptl_crystal_size_min 0.050
_refine_diff_density_max 1.781
_refine_diff_density_min -1.268
_refine_diff_density_rms 0.133
_refine_ls_extinction_method none
_refine_ls_goodness_of_fit_ref 1.135
_refine_ls_hydrogen_treatment constr
_refine_ls_matrix_type full
_refine_ls_number_parameters 1705
_refine_ls_number_reflns 28610
_refine_ls_number_restraints 809
_refine_ls_restrained_S_all 1.144
_refine_ls_R_factor_all 0.1679
_refine_ls_R_factor_gt 0.0999
_refine_ls_shift/su_max 0.002
_refine_ls_shift/su_mean 0.000
_refine_ls_structure_factor_coef Fsqd
_refine_ls_weighting_details 'w=1/[\s^2^(Fo^2^)+(0.1600P)^2^+16.0000P] where P=(Fo^2^+2Fc^2^)/3'
_refine_ls_weighting_scheme calc
_refine_ls_wR_factor_gt 0.2861
_refine_ls_wR_factor_ref 0.3287
_reflns_Friedel_coverage 0.000
_reflns_number_gt 15740
_reflns_number_total 28610
_reflns_threshold_expression 'I > 2\s(I)'
_cod_data_source_file d1sc03751j3.cif
_cod_data_source_block Qsun-CageC4
_cod_original_sg_symbol_H-M 'P 21/c'
_cod_original_formula_sum 'C116 H101.50 B2 Cl3 F8 N12.50 O6.50 Pd'
_cod_database_code 1564618
_shelx_shelxl_version_number 2018/3
_shelx_space_group_comment
;
The symmetry employed for this shelxl refinement is uniquely defined
by the following loop, which should always be used as a source of
symmetry information in preference to the above space-group names.
They are only intended as comments.
;
_shelx_estimated_absorpt_t_min 0.941
_shelx_estimated_absorpt_t_max 0.985

loop_
_space_group_symop_operation_xyz
'x, y, z'
'-x, y+1/2, -z+1/2'
'-x, -y, -z'
'x, -y-1/2, z-1/2'

loop_
_atom_site_label
_atom_site_type_symbol
_atom_site_fract_x
_atom_site_fract_y
_atom_site_fract_z
_atom_site_U_iso_or_equiv
_atom_site_adp_type
_atom_site_occupancy
_atom_site_site_symmetry_order
_atom_site_calc_flag
_atom_site_refinement_flags_posn
_atom_site_refinement_flags_adp
_atom_site_refinement_flags_occupancy
_atom_site_disorder_assembly
_atom_site_disorder_group
Pd1 Pd 1.36134(2) 0.51491(2) 0.79206(2) 0.04616(15) Uani 1 1 d . . . . .
O1 O 1.1352(2) 0.63655(18) 0.82770(16) 0.0625(11) Uani 1 1 d . . . . .
O2 O 1.3944(2) 0.66424(14) 0.65089(15) 0.0529(9) Uani 1 1 d . . . . .
O3 O 1.2471(3) 0.49949(19) 0.57652(18) 0.0703(12) Uani 1 1 d . . . . .
O4 O 1.0539(2) 0.49352(16) 0.70580(16) 0.0560(10) Uani 1 1 d . . . . .
N1 N 1.3387(3) 0.55447(19) 0.85353(17) 0.0498(11) Uani 1 1 d . . . . .
N2 N 1.4422(2) 0.56793(17) 0.78502(17) 0.0457(10) Uani 1 1 d . . . . .
N3 N 1.3851(3) 0.47879(17) 0.72879(19) 0.0516(11) Uani 1 1 d . . . . .
N4 N 1.2758(3) 0.46477(18) 0.79735(18) 0.0496(11) Uani 1 1 d . . . . .
N5 N 0.7444(2) 0.88694(17) 0.39998(17) 0.0468(10) Uani 1 1 d . . . . .
H5 H 0.753213 0.852978 0.402411 0.056 Uiso 1 1 calc R U . . .
N6 N 0.7648(2) 0.81728(17) 0.29773(16) 0.0448(10) Uani 1 1 d . . . . .
H6 H 0.769471 0.801694 0.328618 0.054 Uiso 1 1 calc R U . . .
N7 N 0.6236(3) 0.73926(17) 0.30581(18) 0.0475(10) Uani 1 1 d . . . . .
H7 H 0.658525 0.756079 0.331089 0.057 Uiso 1 1 calc R U . . .
N8 N 0.6024(2) 0.80452(17) 0.40754(17) 0.0459(10) Uani 1 1 d . . . . .
H8 H 0.648930 0.791130 0.409612 0.055 Uiso 1 1 calc R U . . .
C1 C 1.3698(3) 0.5398(2) 0.9058(2) 0.0526(13) Uani 1 1 d . . . . .
H1 H 1.405965 0.511437 0.914322 0.063 Uiso 1 1 calc R U . . .
C2 C 1.3491(3) 0.5657(2) 0.9457(2) 0.0575(15) Uani 1 1 d . . . . .
H2 H 1.371310 0.555563 0.981849 0.069 Uiso 1 1 calc R U . . .
C3 C 1.2952(3) 0.6072(2) 0.9335(2) 0.0536(14) Uani 1 1 d . . . . .
H3 H 1.280161 0.624977 0.961176 0.064 Uiso 1 1 calc R U . . .
C4 C 1.2641(3) 0.6221(2) 0.8807(2) 0.0546(14) Uani 1 1 d . . . . .
C5 C 1.2879(3) 0.5944(2) 0.8418(2) 0.0481(12) Uani 1 1 d . . . . .
H5A H 1.267186 0.604376 0.805433 0.058 Uiso 1 1 calc R U . . .
C6 C 1.2025(4) 0.6634(3) 0.8618(2) 0.0584(14) Uani 1 1 d . . . . .
H6A H 1.188876 0.679819 0.892469 0.070 Uiso 1 1 calc R U . . .
H6B H 1.221270 0.690891 0.841544 0.070 Uiso 1 1 calc R U . . .
C7 C 1.0821(3) 0.6632(3) 0.7886(2) 0.0572(15) Uani 1 1 d . . . . .
C8 C 1.0839(4) 0.7177(3) 0.7808(2) 0.0593(15) Uani 1 1 d . . . . .
H8A H 1.122350 0.738912 0.804397 0.071 Uiso 1 1 calc R U . . .
C9 C 1.0280(4) 0.7396(3) 0.7379(2) 0.0629(16) Uani 1 1 d . . . . .
H9 H 1.030000 0.776064 0.731080 0.075 Uiso 1 1 calc R U . . .
C10 C 0.9697(4) 0.7095(3) 0.7050(2) 0.0671(18) Uani 1 1 d . . . . .
C11 C 0.9671(4) 0.6559(3) 0.7130(2) 0.0636(16) Uani 1 1 d . . . . .
H11 H 0.927031 0.635195 0.690185 0.076 Uiso 1 1 calc R U . . .
C12 C 1.0235(3) 0.6329(3) 0.7547(2) 0.0592(15) Uani 1 1 d . . . . .
H12 H 1.022233 0.596176 0.760178 0.071 Uiso 1 1 calc R U . . .
C13 C 0.9135(4) 0.7340(3) 0.6598(3) 0.076(2) Uani 1 1 d . . . . .
C14 C 0.8687(4) 0.7574(3) 0.6232(3) 0.077(2) Uani 1 1 d . . . . .
C15 C 0.8176(4) 0.7874(3) 0.5815(2) 0.0676(18) Uani 1 1 d . . . . .
C16 C 0.8457(4) 0.8315(3) 0.5608(2) 0.0684(18) Uani 1 1 d . . . . .
H16 H 0.899689 0.840608 0.573374 0.082 Uiso 1 1 calc R U . . .
C17 C 0.7940(4) 0.8626(3) 0.5213(2) 0.0598(15) Uani 1 1 d . . . . .
H17 H 0.813652 0.892218 0.506981 0.072 Uiso 1 1 calc R U . . .
C18 C 0.7152(3) 0.8502(2) 0.5034(2) 0.0530(14) Uani 1 1 d . . . . .
C19 C 0.6888(4) 0.8071(3) 0.5245(2) 0.0592(15) Uani 1 1 d . . . . .
H19 H 0.634421 0.798808 0.513066 0.071 Uiso 1 1 calc R U . . .
C20 C 0.7397(4) 0.7746(3) 0.5626(2) 0.0644(16) Uani 1 1 d . . . . .
H20 H 0.720088 0.743946 0.575063 0.077 Uiso 1 1 calc R U . . .
C21 C 1.5202(3) 0.5616(3) 0.8087(2) 0.0570(15) Uani 1 1 d . . . . .
H21 H 1.537192 0.533712 0.833381 0.068 Uiso 1 1 calc R U . . .
C22 C 1.5755(3) 0.5946(3) 0.7980(2) 0.0588(15) Uani 1 1 d . . . . .
H22 H 1.629811 0.589369 0.814988 0.071 Uiso 1 1 calc R U . . .
C23 C 1.5509(3) 0.6360(2) 0.7618(2) 0.0535(14) Uani 1 1 d . . . . .
H23 H 1.588048 0.658954 0.753537 0.064 Uiso 1 1 calc R U . . .
C24 C 1.4713(3) 0.6428(2) 0.7385(2) 0.0490(13) Uani 1 1 d . . . . .
C25 C 1.4190(3) 0.6086(2) 0.7510(2) 0.0468(12) Uani 1 1 d . . . . .
H25 H 1.364377 0.613734 0.735020 0.056 Uiso 1 1 calc R U . . .
C26 C 1.4408(3) 0.6870(2) 0.6993(2) 0.0523(13) Uani 1 1 d . . . . .
H26A H 1.408627 0.711398 0.714011 0.063 Uiso 1 1 calc R U . . .
H26B H 1.485193 0.706815 0.692684 0.063 Uiso 1 1 calc R U . . .
C27 C 1.3450(3) 0.6967(2) 0.6153(2) 0.0486(12) Uani 1 1 d . . . . .
C28 C 1.3363(3) 0.7502(2) 0.6229(2) 0.0492(12) Uani 1 1 d . . . . .
H28 H 1.369571 0.767597 0.653007 0.059 Uiso 1 1 calc R U . . .
C29 C 1.2782(3) 0.7777(2) 0.5859(2) 0.0555(14) Uani 1 1 d . . . . .
H29 H 1.271458 0.813954 0.591533 0.067 Uiso 1 1 calc R U . . .
C30 C 1.2300(3) 0.7538(2) 0.5411(2) 0.0513(13) Uani 1 1 d . . . . .
C31 C 1.2426(4) 0.7011(3) 0.5326(2) 0.0607(15) Uani 1 1 d . . . . .
H31 H 1.210905 0.684451 0.501409 0.073 Uiso 1 1 calc R U . . .
C32 C 1.2997(4) 0.6725(3) 0.5682(2) 0.0600(15) Uani 1 1 d . . . . .
H32 H 1.308447 0.636822 0.561076 0.072 Uiso 1 1 calc R U . . .
C33 C 1.1648(3) 0.7822(3) 0.5059(2) 0.0573(14) Uani 1 1 d . . . . .
C34 C 1.1077(3) 0.8035(3) 0.4781(2) 0.0557(14) Uani 1 1 d . . . . .
C35 C 1.0374(3) 0.8262(2) 0.4440(2) 0.0546(14) Uani 1 1 d . . . . .
C36 C 0.9968(3) 0.8655(2) 0.4635(2) 0.0555(14) Uani 1 1 d . . . . .
H36 H 1.015700 0.876754 0.499585 0.067 Uiso 1 1 calc R U . . .
C37 C 0.9296(3) 0.8878(2) 0.4303(2) 0.0538(14) Uani 1 1 d . . . . .
H37 H 0.902608 0.913891 0.444334 0.065 Uiso 1 1 calc R U . . .
C38 C 0.9003(3) 0.8728(2) 0.3766(2) 0.0512(13) Uani 1 1 d . . . . .
C39 C 0.9413(3) 0.8338(2) 0.3580(2) 0.0525(13) Uani 1 1 d . . . . .
H39 H 0.922965 0.822872 0.321747 0.063 Uiso 1 1 calc R U . . .
C40 C 1.0082(3) 0.8104(2) 0.3911(2) 0.0544(14) Uani 1 1 d . . . . .
H40 H 1.034052 0.783463 0.377395 0.065 Uiso 1 1 calc R U . . .
C41 C 1.4487(4) 0.4486(2) 0.7350(2) 0.0587(15) Uani 1 1 d . . . . .
H41 H 1.475104 0.436232 0.769738 0.070 Uiso 1 1 calc R U . . .
C42 C 1.4771(4) 0.4350(3) 0.6930(3) 0.0633(16) Uani 1 1 d . . . . .
H42 H 1.522932 0.414028 0.698870 0.076 Uiso 1 1 calc R U . . .
C43 C 1.4384(4) 0.4521(2) 0.6419(2) 0.0612(15) Uani 1 1 d . . . . .
H43 H 1.457716 0.442969 0.612551 0.073 Uiso 1 1 calc R U . . .
C44 C 1.3722(4) 0.4823(2) 0.6340(2) 0.0557(14) Uani 1 1 d . . . . .
C45 C 1.3462(3) 0.4955(2) 0.6786(2) 0.0527(14) Uani 1 1 d . . . . .
H45 H 1.300611 0.516625 0.673790 0.063 Uiso 1 1 calc R U . . .
C46 C 1.3276(4) 0.5027(3) 0.5806(2) 0.0606(15) Uani 1 1 d . . . . .
H46A H 1.342466 0.539598 0.576612 0.073 Uiso 1 1 calc R U . . .
H46B H 1.339862 0.481753 0.551932 0.073 Uiso 1 1 calc R U . . .
C47 C 1.1945(4) 0.5260(2) 0.5343(2) 0.0588(15) Uani 1 1 d . . . . .
C48 C 1.2139(4) 0.5473(2) 0.4922(3) 0.0650(17) Uani 1 1 d . . . . .
H48 H 1.266680 0.546453 0.490460 0.078 Uiso 1 1 calc R U . . .
C49 C 1.1561(4) 0.5702(3) 0.4520(3) 0.0674(17) Uani 1 1 d . . . . .
H49 H 1.169838 0.584662 0.422166 0.081 Uiso 1 1 calc R U . . .
C50 C 1.0787(4) 0.5730(2) 0.4533(2) 0.0624(16) Uani 1 1 d . . . . .
C51 C 1.0601(4) 0.5494(3) 0.4967(3) 0.0765(19) Uani 1 1 d . . . . .
H51 H 1.007568 0.549791 0.498980 0.092 Uiso 1 1 calc R U . . .
C52 C 1.1192(5) 0.5251(3) 0.5367(3) 0.079(2) Uani 1 1 d . . . . .
H52 H 1.106398 0.507917 0.565551 0.095 Uiso 1 1 calc R U . . .
C53 C 1.0158(4) 0.5962(2) 0.4111(3) 0.0634(16) Uani 1 1 d . . . . .
C54 C 0.9624(4) 0.6156(2) 0.3788(2) 0.0585(15) Uani 1 1 d . . . . .
C55 C 0.8985(4) 0.6429(2) 0.3409(2) 0.0551(14) Uani 1 1 d . . . . .
C56 C 0.9141(4) 0.6864(2) 0.3130(3) 0.0588(15) Uani 1 1 d . . . . .
H56 H 0.966981 0.695623 0.315727 0.071 Uiso 1 1 calc R U . . .
C57 C 0.8539(4) 0.7160(3) 0.2817(2) 0.0572(15) Uani 1 1 d . . . . .
H57 H 0.865624 0.746075 0.263895 0.069 Uiso 1 1 calc R U . . .
C58 C 0.7748(3) 0.7022(2) 0.2758(2) 0.0502(13) Uani 1 1 d . . . . .
C59 C 0.7598(4) 0.6569(2) 0.3002(2) 0.0547(14) Uani 1 1 d . . . . .
H59 H 0.706947 0.645757 0.294642 0.066 Uiso 1 1 calc R U . . .
C60 C 0.8197(4) 0.6274(2) 0.3324(2) 0.0538(14) Uani 1 1 d . . . . .
H60 H 0.807822 0.596444 0.348887 0.065 Uiso 1 1 calc R U . . .
C61 C 1.2904(3) 0.4258(2) 0.8342(2) 0.0501(13) Uani 1 1 d . . . . .
H61 H 1.343166 0.419047 0.854108 0.060 Uiso 1 1 calc R U . . .
C62 C 1.2311(3) 0.3958(2) 0.8434(2) 0.0530(13) Uani 1 1 d . . . . .
H62 H 1.243283 0.368388 0.869073 0.064 Uiso 1 1 calc R U . . .
C63 C 1.1534(3) 0.4055(2) 0.8155(2) 0.0512(13) Uani 1 1 d . . . . .
H63 H 1.112051 0.385575 0.822483 0.061 Uiso 1 1 calc R U . . .
C64 C 1.1372(3) 0.4452(2) 0.7769(2) 0.0492(12) Uani 1 1 d . . . . .
C65 C 1.1995(3) 0.4738(2) 0.7694(2) 0.0459(12) Uani 1 1 d . . . . .
H65 H 1.188652 0.501065 0.743522 0.055 Uiso 1 1 calc R U . . .
C66 C 1.0532(3) 0.4576(2) 0.7477(2) 0.0556(14) Uani 1 1 d . . . . .
H66A H 1.024924 0.425168 0.732549 0.067 Uiso 1 1 calc R U . . .
H66B H 1.026208 0.473364 0.772481 0.067 Uiso 1 1 calc R U . . .
C67 C 0.9832(3) 0.5121(2) 0.6732(2) 0.0497(13) Uani 1 1 d . . . . .
C68 C 0.9101(3) 0.5027(2) 0.6814(2) 0.0527(13) Uani 1 1 d . . . . .
H68 H 0.905944 0.481648 0.710608 0.063 Uiso 1 1 calc R U . . .
C69 C 0.8436(3) 0.5243(2) 0.6468(2) 0.0531(13) Uani 1 1 d . . . . .
H69 H 0.793490 0.517543 0.651986 0.064 Uiso 1 1 calc R U . . .
C70 C 0.8494(3) 0.5555(2) 0.6048(2) 0.0504(13) Uani 1 1 d . . . . .
C71 C 0.9226(4) 0.5629(2) 0.5963(2) 0.0583(15) Uani 1 1 d . . . . .
H71 H 0.926979 0.582771 0.566439 0.070 Uiso 1 1 calc R U . . .
C72 C 0.9897(4) 0.5415(3) 0.6312(2) 0.0596(15) Uani 1 1 d . . . . .
H72 H 1.039796 0.547319 0.625569 0.072 Uiso 1 1 calc R U . . .
C73 C 0.7824(3) 0.5801(2) 0.5680(2) 0.0556(14) Uani 1 1 d . . . . .
C74 C 0.7334(4) 0.6036(2) 0.5339(2) 0.0587(15) Uani 1 1 d . . . . .
C75 C 0.6809(3) 0.6330(2) 0.4915(2) 0.0540(14) Uani 1 1 d . . . . .
C76 C 0.6933(3) 0.6319(2) 0.4411(2) 0.0531(13) Uani 1 1 d . . . . .
H76 H 0.734681 0.611446 0.434945 0.064 Uiso 1 1 calc R U . . .
C77 C 0.6443(3) 0.6612(2) 0.3992(2) 0.0525(13) Uani 1 1 d . . . . .
H77 H 0.652881 0.660093 0.364784 0.063 Uiso 1 1 calc R U . . .
C78 C 0.5837(3) 0.6917(2) 0.4072(2) 0.0516(13) Uani 1 1 d . . . . .
C79 C 0.5711(4) 0.6912(3) 0.4569(3) 0.0715(19) Uani 1 1 d . . . . .
H79 H 0.528498 0.710776 0.462454 0.086 Uiso 1 1 calc R U . . .
C80 C 0.6185(4) 0.6629(3) 0.4992(3) 0.0732(19) Uani 1 1 d . . . . .
H80 H 0.608762 0.663789 0.533253 0.088 Uiso 1 1 calc R U . . .
C81 C 0.6575(3) 0.8853(2) 0.4620(2) 0.0512(13) Uani 1 1 d . . . . .
C82 C 0.6231(4) 0.9264(3) 0.4938(3) 0.0692(18) Uani 1 1 d . . . . .
H82A H 0.581072 0.946192 0.469003 0.104 Uiso 1 1 calc R U . . .
H82B H 0.664778 0.950498 0.512534 0.104 Uiso 1 1 calc R U . . .
H82C H 0.601883 0.908287 0.519985 0.104 Uiso 1 1 calc R U . . .
C83 C 0.6983(3) 0.9135(2) 0.4261(2) 0.0469(12) Uani 1 1 d . . . . .
C84 C 0.6982(3) 0.9655(2) 0.4118(2) 0.0553(14) Uani 1 1 d . . . . .
H84 H 0.671213 0.993091 0.423702 0.066 Uiso 1 1 calc R U . . .
C85 C 0.7455(3) 0.9703(2) 0.3763(3) 0.0584(15) Uani 1 1 d . . . . .
H85 H 0.755649 1.001808 0.359876 0.070 Uiso 1 1 calc R U . . .
C86 C 0.7748(3) 0.9205(2) 0.3696(2) 0.0507(13) Uani 1 1 d . . . . .
C87 C 0.8301(3) 0.9020(2) 0.3386(2) 0.0477(12) Uani 1 1 d . . . . .
C88 C 0.8643(4) 0.9505(2) 0.3170(3) 0.0602(15) Uani 1 1 d . . . . .
H88A H 0.821680 0.969890 0.292261 0.090 Uiso 1 1 calc R U . . .
H88B H 0.902244 0.938988 0.298234 0.090 Uiso 1 1 calc R U . . .
H88C H 0.890673 0.973258 0.346964 0.090 Uiso 1 1 calc R U . . .
C89 C 0.7881(3) 0.8678(2) 0.2916(2) 0.0491(12) Uani 1 1 d . . . . .
C90 C 0.7674(4) 0.8783(3) 0.2373(2) 0.0598(15) Uani 1 1 d . . . . .
H90 H 0.773973 0.910742 0.221110 0.072 Uiso 1 1 calc R U . . .
C91 C 0.7348(4) 0.8320(3) 0.2102(2) 0.0628(16) Uani 1 1 d . . . . .
H91 H 0.717222 0.827464 0.172536 0.075 Uiso 1 1 calc R U . . .
C92 C 0.7328(3) 0.7946(2) 0.2478(2) 0.0505(13) Uani 1 1 d . . . . .
C93 C 0.7073(3) 0.7370(2) 0.2419(2) 0.0531(14) Uani 1 1 d . . . . .
C94 C 0.6951(4) 0.7227(3) 0.1817(2) 0.0675(18) Uani 1 1 d . . . . .
H94A H 0.654158 0.745084 0.159269 0.101 Uiso 1 1 calc R U . . .
H94B H 0.679196 0.685886 0.175910 0.101 Uiso 1 1 calc R U . . .
H94C H 0.744422 0.728022 0.172349 0.101 Uiso 1 1 calc R U . . .
C95 C 0.6330(3) 0.7274(2) 0.2562(2) 0.0517(13) Uani 1 1 d . . . . .
C96 C 0.5650(4) 0.7021(2) 0.2287(2) 0.0584(15) Uani 1 1 d . . . . .
H96 H 0.553545 0.689246 0.193070 0.070 Uiso 1 1 calc R U . . .
C97 C 0.5160(3) 0.6985(2) 0.2623(3) 0.0587(15) Uani 1 1 d . . . . .
H97 H 0.465488 0.682711 0.253257 0.070 Uiso 1 1 calc R U . . .
C98 C 0.5525(3) 0.7214(2) 0.3107(2) 0.0490(13) Uani 1 1 d . . . . .
C99 C 0.5292(3) 0.7248(2) 0.3615(2) 0.0528(13) Uani 1 1 d . . . . .
C100 C 0.4432(3) 0.7045(3) 0.3509(3) 0.0659(17) Uani 1 1 d . . . . .
H10A H 0.407558 0.727509 0.325033 0.099 Uiso 1 1 calc R U . . .
H10B H 0.428448 0.704493 0.384520 0.099 Uiso 1 1 calc R U . . .
H10C H 0.439576 0.668830 0.336592 0.099 Uiso 1 1 calc R U . . .
C101 C 0.5325(3) 0.7812(2) 0.3825(2) 0.0483(12) Uani 1 1 d . . . . .
C102 C 0.4740(3) 0.8151(2) 0.3852(3) 0.0601(15) Uani 1 1 d . . . . .
H102 H 0.419169 0.809553 0.370533 0.072 Uiso 1 1 calc R U . . .
C103 C 0.5096(3) 0.8599(2) 0.4138(3) 0.0571(15) Uani 1 1 d . . . . .
H103 H 0.483081 0.890145 0.421123 0.069 Uiso 1 1 calc R U . . .
C104 C 0.5899(3) 0.8519(2) 0.4291(2) 0.0470(12) Uani 1 1 d . . . . .
O1B O 0.7687(2) 0.77220(13) 0.40370(14) 0.0446(8) Uani 1 1 d D . . . .
O2B O 1.2188(2) 0.58599(17) 0.69911(17) 0.0666(11) Uani 1 1 d D . . . .
C3B C 0.9903(3) 0.7148(2) 0.5362(2) 0.0595(15) Uani 1 1 d D . . . .
H3BA H 1.031079 0.730225 0.521416 0.071 Uiso 0.65 1 calc R U P A 1
H3BB H 0.969713 0.742994 0.554642 0.071 Uiso 0.65 1 calc R U P A 1
H3BC H 1.010615 0.739758 0.514160 0.071 Uiso 0.35 1 calc R U P B 2
H3BD H 0.980670 0.734928 0.566251 0.071 Uiso 0.35 1 calc R U P B 2
C5B C 1.1033(3) 0.6891(2) 0.6175(2) 0.0564(14) Uani 1 1 d D . . . .
H5BA H 1.145376 0.693288 0.599457 0.068 Uiso 0.65 1 calc R U P C 1
H5BB H 1.095780 0.723423 0.633101 0.068 Uiso 0.65 1 calc R U P C 1
H5BC H 1.127538 0.724233 0.618682 0.068 Uiso 0.35 1 calc R U P D 2
H5BD H 1.069512 0.688660 0.641992 0.068 Uiso 0.35 1 calc R U P D 2
N1B N 0.8826(4) 0.7332(3) 0.4530(3) 0.0562(19) Uani 0.65 1 d D U P E 1
H1B H 0.910992 0.751750 0.436774 0.067 Uiso 0.65 1 calc R U P E 1
C1B C 0.8036(4) 0.7446(3) 0.4405(3) 0.0440(18) Uani 0.65 1 d D U P E 1
H1BA H 0.774346 0.729842 0.462469 0.053 Uiso 0.65 1 calc R U P E 1
C2B C 0.9233(6) 0.6936(4) 0.4901(4) 0.068(3) Uani 0.65 1 d D U P E 1
H2BA H 0.945007 0.667156 0.470249 0.082 Uiso 0.65 1 calc R U P E 1
H2BB H 0.884905 0.675553 0.505304 0.082 Uiso 0.65 1 calc R U P E 1
C4B C 1.0269(4) 0.6736(4) 0.5758(4) 0.052(2) Uani 0.65 1 d D U P E 1
H4BA H 1.037599 0.642573 0.556048 0.062 Uiso 0.65 1 calc R U P E 1
H4BB H 0.988239 0.662831 0.594894 0.062 Uiso 0.65 1 calc R U P E 1
C6B C 1.1939(5) 0.6191(4) 0.6664(4) 0.051(2) Uani 0.65 1 d D U P E 1
H6BA H 1.222974 0.624247 0.641188 0.061 Uiso 0.65 1 calc R U P E 1
N2B N 1.1281(4) 0.6513(3) 0.6598(3) 0.0585(19) Uani 0.65 1 d D U P E 1
H2B H 1.100167 0.648241 0.682841 0.070 Uiso 0.65 1 calc R U P E 1
N1B' N 0.8569(11) 0.7350(7) 0.4740(7) 0.080(5) Uani 0.35 1 d D U P E 2
H1B' H 0.842519 0.757958 0.494640 0.096 Uiso 0.35 1 calc R U P E 2
C1B' C 0.8246(9) 0.7427(7) 0.4182(6) 0.053(4) Uani 0.35 1 d D U P E 2
H1BB H 0.845812 0.725440 0.392962 0.064 Uiso 0.35 1 calc R U P E 2
C2B' C 0.9106(8) 0.6944(7) 0.5018(10) 0.068(3) Uani 0.35 1 d D U P E 2
H2BC H 0.920020 0.669589 0.474985 0.082 Uiso 0.35 1 calc R U P E 2
H2BD H 0.884983 0.674635 0.525069 0.082 Uiso 0.35 1 calc R U P E 2
C4B' C 1.0557(10) 0.6750(7) 0.5599(4) 0.050(4) Uani 0.35 1 d D U P E 2
H4BC H 1.091729 0.673288 0.536880 0.060 Uiso 0.35 1 calc R U P E 2
H4BD H 1.032073 0.639849 0.559967 0.060 Uiso 0.35 1 calc R U P E 2
C6B' C 1.1734(9) 0.6206(6) 0.6824(6) 0.041(4) Uani 0.35 1 d D U P E 2
H6B' H 1.140340 0.631519 0.703502 0.049 Uiso 0.35 1 calc R U P E 2
N2B' N 1.1653(8) 0.6471(5) 0.6321(5) 0.055(3) Uani 0.35 1 d D U P E 2
H2B' H 1.194987 0.639149 0.611187 0.065 Uiso 0.35 1 calc R U P E 2
Cl1R Cl 1.1564(2) 0.50455(15) 0.98958(13) 0.1048(10) Uani 0.75 1 d D . P F 1
Cl2R Cl 1.0338(2) 0.45030(13) 0.90893(16) 0.1131(11) Uani 0.75 1 d D . P F 1
Cl3R Cl 1.09358(17) 0.54844(11) 0.88391(11) 0.0872(7) Uani 0.75 1 d D . P F 1
C1R C 1.0712(4) 0.5112(2) 0.9353(2) 0.098(3) Uani 0.75 1 d D . P F 1
H1R H 1.030095 0.530031 0.947770 0.117 Uiso 0.75 1 calc R U P F 1
Cl4R Cl 1.0168(6) 0.4880(4) 0.9521(4) 0.101(3) Uani 0.25 1 d D U P G 2
Cl5R Cl 1.1359(7) 0.5021(4) 0.8891(5) 0.116(3) Uani 0.25 1 d D U P G 2
Cl6R Cl 1.1648(8) 0.5472(6) 0.9940(5) 0.137(4) Uani 0.25 1 d D U P G 2
C1R' C 1.0916(9) 0.5252(8) 0.9368(6) 0.098(3) Uani 0.25 1 d D U P G 2
H1R' H 1.064401 0.558052 0.920633 0.117 Uiso 0.25 1 calc R U P G 2
N1S N 0.7138(4) 0.2025(3) 0.7403(3) 0.0804(17) Uani 1 1 d . . . . .
C1S C 0.7373(4) 0.2422(4) 0.7541(3) 0.0741(19) Uani 1 1 d . . . . .
C2S C 0.7687(6) 0.2949(4) 0.7732(4) 0.109(3) Uani 1 1 d . . . . .
H2SA H 0.779396 0.314449 0.743603 0.163 Uiso 1 1 calc R U . . .
H2SB H 0.817440 0.291055 0.802135 0.163 Uiso 1 1 calc R U . . .
H2SC H 0.729953 0.313997 0.786529 0.163 Uiso 1 1 calc R U . . .
B1C B 0.4779(6) 0.9185(4) 0.5935(4) 0.065(2) Uani 0.7 1 d D U P H 1
F1C F 0.4831(4) 0.9567(3) 0.5573(3) 0.0931(18) Uani 0.7 1 d D U P H 1
F2C F 0.3994(5) 0.9019(4) 0.5779(3) 0.078(2) Uani 0.7 1 d D U P H 1
F3C F 0.5321(6) 0.8808(4) 0.5947(4) 0.086(3) Uani 0.7 1 d D U P H 1
F4C F 0.4996(5) 0.9474(3) 0.6392(3) 0.109(2) Uani 0.7 1 d D U P H 1
B2C B 0.4712(12) 0.9214(8) 0.6057(8) 0.086(6) Uani 0.2 1 d D U P I 2
F5C F 0.5124(16) 0.9674(9) 0.6078(12) 0.105(6) Uani 0.2 1 d D U P I 2
F6C F 0.4096(14) 0.9169(11) 0.5587(8) 0.088(6) Uani 0.2 1 d D U P I 2
F7C F 0.5164(14) 0.8787(9) 0.6218(10) 0.093(6) Uani 0.2 1 d D U P I 2
F8C F 0.4400(12) 0.9303(9) 0.6471(7) 0.078(4) Uani 0.2 1 d D U P I 2
B3C B 0.4656(17) 0.9077(10) 0.6035(9) 0.041(6) Uani 0.1 1 d D U P J 3
F9C F 0.473(2) 0.9614(9) 0.6045(16) 0.059(6) Uani 0.1 1 d D U P J 3
F10C F 0.398(2) 0.8940(15) 0.5630(12) 0.032(6) Uani 0.1 1 d D U P J 3
F11C F 0.531(2) 0.8794(17) 0.6047(19) 0.040(7) Uani 0.1 1 d D U P J 3
F12C F 0.4532(15) 0.8927(11) 0.6506(8) 0.042(5) Uani 0.1 1 d D U P J 3
N1U N 0.5306(5) 0.7214(4) 0.5858(4) 0.087(2) Uani 0.75 1 d . U P K 1
C1U C 0.4893(6) 0.7502(4) 0.5572(4) 0.069(2) Uani 0.75 1 d . U P K 1
C2U C 0.4341(13) 0.7830(9) 0.5241(8) 0.102(8) Uani 0.75 1 d . U P K 1
H2UA H 0.393019 0.761762 0.500063 0.123 Uiso 0.75 1 calc R U P K 1
H2UB H 0.459781 0.804764 0.502926 0.123 Uiso 0.75 1 calc R U P K 1
H2UC H 0.410509 0.805460 0.545950 0.123 Uiso 0.75 1 calc R U P K 1
N1U' N 0.3236(13) 0.7498(10) 0.4404(9) 0.083(7) Uani 0.25 1 d D U P L 2
C1U' C 0.3759(14) 0.7635(10) 0.4751(9) 0.064(6) Uani 0.25 1 d D U P L 2
C2U' C 0.4400(19) 0.7868(15) 0.5188(13) 0.038(7) Uani 0.25 1 d D U P L 2
H2UD H 0.487467 0.790341 0.506872 0.045 Uiso 0.25 1 calc R U P L 2
H2UE H 0.450914 0.763962 0.550339 0.045 Uiso 0.25 1 calc R U P L 2
H2UF H 0.423615 0.821374 0.528101 0.045 Uiso 0.25 1 calc R U P L 2
B1D B 0.7180(10) 0.4347(5) 0.7155(7) 0.120(3) Uani 0.3 1 d G U P M 1
F1D F 0.7011(12) 0.4884(6) 0.7031(8) 0.123(5) Uani 0.3 1 d G U P M 1
F2D F 0.7192(16) 0.4314(9) 0.7692(8) 0.162(6) Uani 0.3 1 d G U P M 1
F3D F 0.7845(13) 0.4211(9) 0.7028(10) 0.159(6) Uani 0.3 1 d G U P M 1
B2D B 0.7013(10) 0.4473(6) 0.7211(7) 0.120(3) Uani 0.3 1 d D U P M 2
F5D F 0.6730(14) 0.4787(8) 0.6770(8) 0.137(6) Uani 0.3 1 d D U P M 2
F6D F 0.6654(11) 0.4638(8) 0.7598(7) 0.119(4) Uani 0.3 1 d D U P M 2
F7D F 0.7793(8) 0.4376(7) 0.7376(8) 0.113(4) Uani 0.3 1 d D U P M 2
F4D F 0.6677(5) 0.3995(3) 0.7076(4) 0.116(2) Uani 0.6 1 d D U P . .
B1E B 0.8896(13) 0.3729(8) 0.8552(9) 0.108(6) Uani 0.2 1 d D U P N 1
F1E F 0.9345(16) 0.3975(11) 0.8271(11) 0.134(7) Uani 0.2 1 d D U P N 1
F2E F 0.9321(12) 0.3289(7) 0.8793(9) 0.089(5) Uani 0.2 1 d D U P N 1
F3E F 0.8537(11) 0.3970(7) 0.8882(8) 0.086(5) Uani 0.2 1 d D U P N 1
F4E F 0.8300(15) 0.3525(11) 0.8154(10) 0.135(6) Uani 0.2 1 d D U P N 1
B2E B 0.9320(16) 0.3825(10) 0.8329(10) 0.147(7) Uani 0.2 1 d D U P O 2
F5E F 0.9867(18) 0.4184(12) 0.8598(13) 0.155(8) Uani 0.2 1 d D U P O 2
F6E F 0.9058(19) 0.3527(12) 0.8697(11) 0.139(7) Uani 0.2 1 d D U P O 2
F7E F 0.9498(18) 0.3611(11) 0.7902(11) 0.143(7) Uani 0.2 1 d D U P O 2
F8E F 0.8768(17) 0.4158(12) 0.8034(12) 0.147(7) Uani 0.2 1 d D U P O 2
O1W O 0.3445(6) 0.8766(4) 0.6758(4) 0.084(3) Uani 0.5 1 d . . P P 1
H1WA H 0.384313 0.886573 0.661084 0.127 Uiso 0.5 1 d R U P P 1
H1WB H 0.337402 0.902355 0.695247 0.127 Uiso 0.5 1 d R U P P 1
N1T N 0.2409(13) 0.6995(9) 0.3804(10) 0.086(6) Uani 0.25 1 d D U P Q 1
C1T C 0.2846(14) 0.6705(10) 0.4068(12) 0.087(7) Uani 0.25 1 d D U P Q 1
C2T C 0.3379(13) 0.6276(10) 0.4344(13) 0.081(7) Uani 0.25 1 d D U P Q 1
H2TA H 0.349489 0.604286 0.407680 0.122 Uiso 0.25 1 calc R U P Q 1
H2TB H 0.312190 0.607613 0.456955 0.122 Uiso 0.25 1 calc R U P Q 1
H2TC H 0.386882 0.642748 0.456705 0.122 Uiso 0.25 1 calc R U P Q 1
N1Q N 0.5654(12) 0.5875(8) 0.6312(7) 0.065(5) Uani 0.25 1 d D U P R 2
C1Q C 0.5109(13) 0.5832(13) 0.5950(9) 0.084(8) Uani 0.25 1 d D U P R 2
C2Q C 0.4475(14) 0.5810(13) 0.5434(9) 0.084(8) Uani 0.25 1 d D U P R 2
H2QA H 0.452636 0.610954 0.521095 0.126 Uiso 0.25 1 calc R U P R 2
H2QB H 0.396155 0.582202 0.550656 0.126 Uiso 0.25 1 calc R U P R 2
H2QC H 0.452201 0.548376 0.524715 0.126 Uiso 0.25 1 calc R U P R 2

loop_
_atom_site_aniso_label
_atom_site_aniso_U_11
_atom_site_aniso_U_22
_atom_site_aniso_U_33
_atom_site_aniso_U_23
_atom_site_aniso_U_13
_atom_site_aniso_U_12
Pd1 0.0401(2) 0.0463(2) 0.0432(2) 0.00761(17) -0.00317(16) -0.00436(16)
O1 0.053(2) 0.074(3) 0.052(2) 0.005(2) -0.0012(18) 0.004(2)
O2 0.059(2) 0.045(2) 0.045(2) 0.0029(16) -0.0023(17) 0.0034(17)
O3 0.067(3) 0.080(3) 0.051(2) 0.012(2) -0.004(2) -0.003(2)
O4 0.048(2) 0.061(2) 0.051(2) 0.0070(19) 0.0008(17) -0.0037(18)
N1 0.040(2) 0.061(3) 0.041(2) 0.008(2) 0.0000(18) -0.009(2)
N2 0.036(2) 0.052(2) 0.041(2) 0.0013(19) -0.0044(17) -0.0023(18)
N3 0.048(2) 0.047(2) 0.048(3) 0.004(2) -0.006(2) -0.005(2)
N4 0.048(2) 0.047(2) 0.047(3) 0.006(2) 0.003(2) -0.004(2)
N5 0.045(2) 0.044(2) 0.045(2) -0.0021(19) 0.0015(19) 0.0047(19)
N6 0.047(2) 0.051(2) 0.034(2) 0.0042(18) 0.0059(18) 0.0079(19)
N7 0.043(2) 0.047(2) 0.048(2) -0.006(2) 0.0040(19) 0.0010(19)
N8 0.041(2) 0.052(3) 0.041(2) -0.0010(19) 0.0064(18) 0.0092(19)
C1 0.051(3) 0.053(3) 0.045(3) 0.008(3) -0.001(2) -0.007(3)
C2 0.057(3) 0.062(4) 0.041(3) 0.012(3) -0.007(3) -0.019(3)
C3 0.052(3) 0.065(4) 0.039(3) -0.002(3) 0.006(2) -0.016(3)
C4 0.044(3) 0.066(4) 0.048(3) 0.007(3) 0.002(2) -0.011(3)
C5 0.044(3) 0.056(3) 0.038(3) 0.007(2) 0.001(2) 0.000(2)
C6 0.063(4) 0.063(4) 0.045(3) -0.002(3) 0.007(3) 0.002(3)
C7 0.050(3) 0.079(4) 0.044(3) 0.006(3) 0.015(3) 0.014(3)
C8 0.057(3) 0.067(4) 0.051(3) 0.001(3) 0.010(3) 0.008(3)
C9 0.065(4) 0.074(4) 0.052(3) 0.015(3) 0.021(3) 0.012(3)
C10 0.055(4) 0.104(6) 0.041(3) 0.006(3) 0.013(3) 0.018(4)
C11 0.047(3) 0.094(5) 0.046(3) 0.006(3) 0.009(3) 0.009(3)
C12 0.053(3) 0.074(4) 0.050(3) 0.000(3) 0.014(3) 0.008(3)
C13 0.079(5) 0.101(6) 0.050(4) 0.005(4) 0.021(3) 0.026(4)
C14 0.079(5) 0.094(5) 0.051(4) 0.006(4) 0.008(3) 0.031(4)
C15 0.068(4) 0.096(5) 0.036(3) 0.000(3) 0.011(3) 0.025(4)
C16 0.060(4) 0.099(5) 0.041(3) -0.004(3) 0.006(3) 0.016(4)
C17 0.055(3) 0.076(4) 0.044(3) 0.000(3) 0.007(3) 0.014(3)
C18 0.056(3) 0.065(4) 0.034(3) -0.007(3) 0.007(2) 0.013(3)
C19 0.064(4) 0.075(4) 0.033(3) -0.004(3) 0.004(3) 0.013(3)
C20 0.078(4) 0.070(4) 0.042(3) -0.003(3) 0.012(3) 0.016(3)
C21 0.044(3) 0.072(4) 0.043(3) 0.011(3) -0.005(2) -0.005(3)
C22 0.035(3) 0.080(4) 0.050(3) 0.018(3) -0.005(2) -0.003(3)
C23 0.045(3) 0.066(4) 0.043(3) 0.005(3) 0.002(2) -0.011(3)
C24 0.046(3) 0.046(3) 0.046(3) -0.002(2) -0.002(2) -0.004(2)
C25 0.040(3) 0.044(3) 0.047(3) 0.005(2) -0.004(2) -0.005(2)
C26 0.046(3) 0.051(3) 0.050(3) 0.000(3) -0.003(2) -0.006(2)
C27 0.045(3) 0.051(3) 0.046(3) 0.010(2) 0.007(2) 0.003(2)
C28 0.047(3) 0.044(3) 0.051(3) 0.004(2) 0.005(2) 0.001(2)
C29 0.049(3) 0.051(3) 0.062(4) 0.009(3) 0.007(3) 0.005(2)
C30 0.047(3) 0.062(3) 0.046(3) 0.012(3) 0.015(2) 0.008(3)
C31 0.066(4) 0.068(4) 0.041(3) 0.000(3) 0.004(3) 0.015(3)
C32 0.071(4) 0.059(4) 0.044(3) -0.004(3) 0.006(3) 0.004(3)
C33 0.047(3) 0.071(4) 0.053(3) 0.011(3) 0.012(3) 0.006(3)
C34 0.044(3) 0.071(4) 0.052(3) 0.012(3) 0.014(3) 0.006(3)
C35 0.044(3) 0.068(4) 0.051(3) 0.017(3) 0.011(2) 0.005(3)
C36 0.049(3) 0.060(3) 0.050(3) 0.005(3) 0.002(2) 0.005(3)
C37 0.037(3) 0.062(3) 0.056(3) 0.000(3) 0.002(2) 0.003(2)
C38 0.041(3) 0.055(3) 0.054(3) 0.009(3) 0.008(2) 0.003(2)
C39 0.047(3) 0.065(4) 0.045(3) 0.006(3) 0.012(2) 0.004(3)
C40 0.050(3) 0.060(3) 0.052(3) 0.004(3) 0.013(3) 0.007(3)
C41 0.057(3) 0.051(3) 0.052(3) 0.003(3) -0.012(3) -0.002(3)
C42 0.064(4) 0.060(4) 0.057(4) -0.006(3) 0.002(3) 0.014(3)
C43 0.078(4) 0.051(3) 0.047(3) -0.007(3) 0.005(3) 0.003(3)
C44 0.065(4) 0.045(3) 0.046(3) 0.002(2) -0.003(3) -0.009(3)
C45 0.050(3) 0.040(3) 0.055(3) 0.007(2) -0.007(3) -0.004(2)
C46 0.065(4) 0.059(3) 0.047(3) 0.003(3) -0.002(3) 0.003(3)
C47 0.054(3) 0.064(4) 0.045(3) -0.001(3) -0.008(3) 0.005(3)
C48 0.075(4) 0.050(3) 0.057(4) 0.003(3) -0.002(3) 0.001(3)
C49 0.074(4) 0.066(4) 0.054(4) 0.007(3) 0.006(3) 0.010(3)
C50 0.083(4) 0.042(3) 0.050(3) -0.008(3) -0.002(3) 0.007(3)
C51 0.069(4) 0.088(5) 0.062(4) -0.002(4) 0.001(3) 0.010(4)
C52 0.091(5) 0.094(5) 0.049(4) 0.010(4) 0.013(4) 0.018(4)
C53 0.074(4) 0.050(3) 0.060(4) -0.007(3) 0.006(3) 0.011(3)
C54 0.066(4) 0.054(3) 0.049(3) -0.009(3) 0.005(3) 0.010(3)
C55 0.061(3) 0.051(3) 0.049(3) -0.006(3) 0.009(3) 0.012(3)
C56 0.055(3) 0.056(3) 0.067(4) 0.002(3) 0.020(3) 0.015(3)
C57 0.061(4) 0.060(4) 0.054(3) 0.002(3) 0.021(3) 0.015(3)
C58 0.058(3) 0.049(3) 0.043(3) -0.007(2) 0.014(2) 0.011(3)
C59 0.055(3) 0.055(3) 0.053(3) -0.015(3) 0.012(3) 0.005(3)
C60 0.062(3) 0.048(3) 0.049(3) -0.005(3) 0.010(3) 0.006(3)
C61 0.049(3) 0.052(3) 0.044(3) 0.011(2) 0.004(2) 0.000(2)
C62 0.062(3) 0.048(3) 0.047(3) 0.006(2) 0.011(3) 0.002(3)
C63 0.054(3) 0.045(3) 0.052(3) -0.001(2) 0.011(3) 0.001(2)
C64 0.045(3) 0.046(3) 0.051(3) -0.004(2) 0.004(2) -0.002(2)
C65 0.046(3) 0.043(3) 0.041(3) 0.005(2) 0.000(2) 0.000(2)
C66 0.054(3) 0.056(3) 0.051(3) 0.006(3) 0.004(3) -0.010(3)
C67 0.048(3) 0.050(3) 0.045(3) -0.001(2) 0.003(2) 0.001(2)
C68 0.047(3) 0.055(3) 0.055(3) 0.001(3) 0.011(3) -0.002(2)
C69 0.051(3) 0.064(4) 0.045(3) 0.001(3) 0.013(2) -0.002(3)
C70 0.049(3) 0.047(3) 0.051(3) -0.001(2) 0.007(2) 0.004(2)
C71 0.059(3) 0.063(4) 0.048(3) 0.007(3) 0.007(3) -0.001(3)
C72 0.052(3) 0.068(4) 0.058(4) 0.004(3) 0.012(3) -0.001(3)
C73 0.056(3) 0.052(3) 0.056(3) 0.000(3) 0.010(3) 0.002(3)
C74 0.059(3) 0.056(3) 0.057(3) 0.006(3) 0.009(3) 0.005(3)
C75 0.051(3) 0.049(3) 0.059(3) 0.007(3) 0.010(3) 0.005(2)
C76 0.047(3) 0.051(3) 0.058(3) 0.003(3) 0.008(3) 0.005(2)
C77 0.046(3) 0.053(3) 0.054(3) 0.000(3) 0.006(2) 0.003(2)
C78 0.045(3) 0.050(3) 0.058(3) 0.001(3) 0.011(3) 0.002(2)
C79 0.067(4) 0.077(4) 0.078(5) 0.029(4) 0.032(4) 0.028(3)
C80 0.084(5) 0.070(4) 0.074(4) 0.023(4) 0.037(4) 0.021(4)
C81 0.050(3) 0.053(3) 0.047(3) -0.007(2) 0.007(2) 0.012(2)
C82 0.073(4) 0.075(4) 0.059(4) -0.021(3) 0.018(3) 0.017(3)
C83 0.042(3) 0.047(3) 0.045(3) -0.011(2) 0.001(2) 0.007(2)
C84 0.053(3) 0.047(3) 0.055(3) -0.012(3) -0.002(3) 0.008(2)
C85 0.052(3) 0.047(3) 0.065(4) -0.002(3) -0.002(3) -0.001(2)
C86 0.039(3) 0.049(3) 0.053(3) 0.007(2) -0.007(2) -0.002(2)
C87 0.038(3) 0.046(3) 0.053(3) 0.011(2) 0.004(2) 0.000(2)
C88 0.051(3) 0.057(3) 0.067(4) 0.018(3) 0.006(3) -0.001(3)
C89 0.042(3) 0.056(3) 0.046(3) 0.009(2) 0.007(2) 0.006(2)
C90 0.061(4) 0.063(4) 0.052(3) 0.017(3) 0.010(3) 0.003(3)
C91 0.066(4) 0.076(4) 0.041(3) 0.010(3) 0.007(3) 0.007(3)
C92 0.054(3) 0.057(3) 0.038(3) 0.005(2) 0.008(2) 0.014(3)
C93 0.055(3) 0.064(3) 0.037(3) -0.008(2) 0.006(2) 0.015(3)
C94 0.073(4) 0.079(4) 0.043(3) -0.016(3) 0.003(3) 0.019(3)
C95 0.053(3) 0.048(3) 0.044(3) -0.007(2) -0.003(2) 0.012(2)
C96 0.057(3) 0.055(3) 0.050(3) -0.002(3) -0.006(3) 0.009(3)
C97 0.048(3) 0.052(3) 0.062(4) 0.002(3) -0.009(3) 0.002(3)
C98 0.039(3) 0.045(3) 0.054(3) 0.005(2) 0.000(2) 0.005(2)
C99 0.040(3) 0.050(3) 0.064(4) 0.006(3) 0.008(3) 0.002(2)
C100 0.047(3) 0.060(4) 0.088(5) 0.000(3) 0.013(3) -0.004(3)
C101 0.043(3) 0.051(3) 0.049(3) 0.004(2) 0.011(2) 0.004(2)
C102 0.045(3) 0.060(4) 0.073(4) 0.011(3) 0.012(3) 0.009(3)
C103 0.051(3) 0.055(3) 0.069(4) 0.006(3) 0.022(3) 0.017(3)
C104 0.047(3) 0.051(3) 0.044(3) 0.003(2) 0.014(2) 0.011(2)
O1B 0.0448(19) 0.0431(19) 0.0420(19) 0.0028(15) 0.0055(15) 0.0077(15)
O2B 0.059(2) 0.067(3) 0.060(3) 0.016(2) -0.006(2) -0.003(2)
C3B 0.052(3) 0.064(4) 0.054(3) 0.004(3) 0.001(3) 0.006(3)
C5B 0.053(3) 0.061(3) 0.050(3) 0.008(3) 0.005(3) -0.001(3)
N1B 0.055(4) 0.067(4) 0.045(3) 0.007(3) 0.012(3) 0.015(3)
C1B 0.043(3) 0.044(3) 0.039(3) -0.001(3) 0.002(3) -0.001(3)
C2B 0.067(4) 0.070(3) 0.062(4) 0.001(3) 0.010(3) 0.009(3)
C4B 0.047(4) 0.052(4) 0.054(4) 0.001(3) 0.008(3) -0.001(3)
C6B 0.047(4) 0.055(4) 0.050(4) 0.000(4) 0.012(3) -0.001(3)
N2B 0.055(3) 0.060(4) 0.054(3) 0.004(3) 0.006(3) 0.005(3)
N1B' 0.078(7) 0.078(7) 0.080(7) 0.006(5) 0.019(5) -0.002(5)
C1B' 0.051(6) 0.055(6) 0.054(6) -0.005(4) 0.017(4) 0.002(4)
C2B' 0.067(4) 0.070(3) 0.062(4) 0.001(3) 0.010(3) 0.009(3)
C4B' 0.047(5) 0.047(6) 0.054(6) 0.001(4) 0.011(4) -0.005(4)
C6B' 0.035(5) 0.044(5) 0.043(6) -0.005(4) 0.010(4) 0.005(4)
N2B' 0.051(5) 0.059(5) 0.052(5) -0.002(4) 0.013(4) 0.004(4)
Cl1R 0.101(2) 0.106(2) 0.086(2) 0.0285(18) -0.0093(16) -0.0096(18)
Cl2R 0.113(2) 0.0869(19) 0.128(3) 0.0134(19) 0.015(2) -0.0074(17)
Cl3R 0.0859(17) 0.0885(17) 0.0776(16) 0.0174(14) 0.0070(13) -0.0068(14)
C1R 0.087(5) 0.095(6) 0.107(5) 0.004(5) 0.019(4) 0.003(4)
Cl4R 0.123(6) 0.083(5) 0.100(6) 0.011(4) 0.036(5) -0.018(4)
Cl5R 0.128(7) 0.106(6) 0.119(7) 0.000(5) 0.041(6) 0.016(6)
Cl6R 0.136(8) 0.129(8) 0.130(7) 0.001(7) 0.011(6) -0.008(7)
C1R' 0.087(5) 0.095(6) 0.107(5) 0.004(5) 0.019(4) 0.003(4)
N1S 0.068(4) 0.074(4) 0.094(5) -0.010(4) 0.013(3) -0.006(3)
C1S 0.058(4) 0.100(6) 0.063(4) 0.008(4) 0.013(3) 0.005(4)
C2S 0.125(8) 0.099(7) 0.108(7) -0.023(6) 0.044(6) -0.032(6)
B1C 0.068(4) 0.058(4) 0.062(4) -0.009(3) 0.008(3) -0.003(3)
F1C 0.077(4) 0.090(4) 0.094(4) 0.015(3) -0.007(3) -0.018(3)
F2C 0.071(3) 0.085(5) 0.080(5) -0.005(4) 0.025(4) -0.007(3)
F3C 0.078(4) 0.074(4) 0.103(6) -0.013(4) 0.019(4) 0.007(3)
F4C 0.126(5) 0.112(5) 0.071(4) -0.037(4) -0.003(4) 0.007(4)
B2C 0.087(7) 0.085(7) 0.083(7) -0.002(5) 0.019(4) 0.001(4)
F5C 0.103(9) 0.105(8) 0.108(10) 0.007(8) 0.031(7) -0.014(7)
F6C 0.094(9) 0.091(10) 0.074(8) 0.006(7) 0.014(6) 0.007(7)
F7C 0.087(9) 0.098(8) 0.085(10) 0.009(7) 0.011(7) 0.008(7)
F8C 0.075(8) 0.085(8) 0.066(7) -0.008(7) 0.006(6) -0.010(7)
B3C 0.042(7) 0.040(7) 0.039(7) -0.001(5) 0.007(4) -0.001(4)
F9C 0.062(10) 0.044(7) 0.070(10) 0.002(7) 0.015(8) -0.011(7)
F10C 0.038(8) 0.032(9) 0.027(8) 0.001(7) 0.008(7) 0.001(7)
F11C 0.039(7) 0.041(8) 0.036(8) 0.008(6) 0.003(5) -0.001(5)
F12C 0.044(8) 0.044(8) 0.030(7) 0.002(7) -0.001(6) 0.005(7)
N1U 0.079(5) 0.098(5) 0.085(5) -0.007(5) 0.027(4) 0.002(4)
C1U 0.061(4) 0.078(4) 0.071(4) 0.001(4) 0.022(3) -0.006(3)
C2U 0.109(10) 0.093(10) 0.113(11) 0.011(7) 0.045(7) -0.007(7)
N1U' 0.084(10) 0.087(10) 0.090(10) 0.008(8) 0.043(8) -0.001(8)
C1U' 0.066(8) 0.065(8) 0.065(8) 0.003(5) 0.024(5) 0.000(5)
C2U' 0.044(10) 0.034(10) 0.040(10) -0.002(7) 0.019(8) -0.004(7)
B1D 0.120(4) 0.115(4) 0.124(4) -0.001(3) 0.032(3) -0.007(3)
F1D 0.133(9) 0.096(7) 0.130(9) -0.008(6) 0.020(7) -0.040(6)
F2D 0.182(10) 0.160(10) 0.148(8) 0.012(7) 0.052(7) -0.004(8)
F3D 0.150(9) 0.160(10) 0.171(10) 0.009(8) 0.052(7) -0.001(7)
B2D 0.120(4) 0.115(4) 0.124(4) -0.001(3) 0.032(3) -0.007(3)
F5D 0.143(9) 0.136(8) 0.135(8) 0.023(7) 0.042(7) -0.009(7)
F6D 0.111(8) 0.122(8) 0.125(7) -0.014(6) 0.035(6) -0.010(7)
F7D 0.109(6) 0.113(8) 0.120(8) -0.023(7) 0.037(6) -0.023(6)
F4D 0.103(4) 0.104(4) 0.136(4) -0.001(3) 0.026(3) -0.016(3)
B1E 0.108(7) 0.103(7) 0.109(7) 0.004(4) 0.023(4) 0.003(4)
F1E 0.139(10) 0.130(10) 0.134(10) 0.011(7) 0.040(7) -0.007(8)
F2E 0.099(8) 0.058(7) 0.090(8) -0.018(6) -0.007(6) -0.012(6)
F3E 0.067(8) 0.070(8) 0.107(8) 0.009(6) -0.001(6) -0.003(6)
F4E 0.134(9) 0.131(10) 0.127(9) -0.006(7) 0.016(7) 0.005(7)
B2E 0.145(8) 0.145(8) 0.148(8) 0.000(4) 0.036(5) -0.003(4)
F5E 0.151(10) 0.153(10) 0.155(10) 0.001(7) 0.030(7) -0.015(7)
F6E 0.133(11) 0.140(10) 0.135(10) -0.010(7) 0.021(8) -0.011(8)
F7E 0.139(10) 0.136(10) 0.154(9) 0.004(7) 0.044(7) -0.010(7)
F8E 0.147(9) 0.146(10) 0.146(10) 0.005(7) 0.036(7) 0.001(7)
O1W 0.099(7) 0.076(6) 0.082(7) 0.002(5) 0.031(6) -0.032(6)
N1T 0.082(13) 0.069(13) 0.129(18) 0.028(12) 0.068(13) 0.031(10)
C1T 0.066(13) 0.089(14) 0.119(17) 0.031(12) 0.051(12) 0.011(10)
C2T 0.051(12) 0.089(15) 0.115(19) 0.039(14) 0.041(13) 0.003(10)
N1Q 0.078(9) 0.067(9) 0.047(8) -0.022(7) 0.012(7) -0.003(7)
C1Q 0.081(9) 0.081(9) 0.091(9) 0.002(5) 0.027(5) -0.003(5)
C2Q 0.081(11) 0.082(11) 0.094(12) -0.001(9) 0.035(9) -0.005(9)

loop_
_atom_type_symbol
_atom_type_description
_atom_type_scat_dispersion_real
_atom_type_scat_dispersion_imag
_atom_type_scat_source
C C 0.0033 0.0016 'International Tables Vol C Tables 4.2.6.8 and 6.1.1.4'
H H 0.0000 0.0000 'International Tables Vol C Tables 4.2.6.8 and 6.1.1.4'
N N 0.0061 0.0033 'International Tables Vol C Tables 4.2.6.8 and 6.1.1.4'
O O 0.0106 0.0060 'International Tables Vol C Tables 4.2.6.8 and 6.1.1.4'
Cl Cl 0.1484 0.1585 'International Tables Vol C Tables 4.2.6.8 and 6.1.1.4'
Pd Pd -0.9988 1.0072 'International Tables Vol C Tables 4.2.6.8 and 6.1.1.4'
B B 0.0013 0.0007 'International Tables Vol C Tables 4.2.6.8 and 6.1.1.4'
F F 0.0171 0.0103 'International Tables Vol C Tables 4.2.6.8 and 6.1.1.4'

loop_
_geom_angle_atom_site_label_1
_geom_angle_atom_site_label_2
_geom_angle_atom_site_label_3
_geom_angle
_geom_angle_site_symmetry_1
_geom_angle_site_symmetry_3
_geom_angle_publ_flag
N2 Pd1 N4 176.85(18) . . ?
N2 Pd1 N1 92.25(18) . . ?
N4 Pd1 N1 86.81(18) . . ?
N2 Pd1 N3 85.31(18) . . ?
N4 Pd1 N3 95.54(19) . . ?
N1 Pd1 N3 177.07(18) . . ?
C7 O1 C6 120.2(5) . . ?
C27 O2 C26 117.2(4) . . ?
C47 O3 C46 118.1(5) . . ?
C67 O4 C66 119.3(4) . . ?
C5 N1 C1 119.6(5) . . ?
C5 N1 Pd1 118.0(4) . . ?
C1 N1 Pd1 122.3(4) . . ?
C25 N2 C21 118.3(5) . . ?
C25 N2 Pd1 118.7(3) . . ?
C21 N2 Pd1 122.6(4) . . ?
C41 N3 C45 118.7(5) . . ?
C41 N3 Pd1 121.4(4) . . ?
C45 N3 Pd1 118.1(4) . . ?
C61 N4 C65 117.9(5) . . ?
C61 N4 Pd1 120.9(4) . . ?
C65 N4 Pd1 120.5(4) . . ?
C86 N5 C83 111.0(5) . . ?
C86 N5 H5 124.5 . . ?
C83 N5 H5 124.5 . . ?
C89 N6 C92 109.8(4) . . ?
C89 N6 H6 125.1 . . ?
C92 N6 H6 125.1 . . ?
C98 N7 C95 111.5(5) . . ?
C98 N7 H7 124.3 . . ?
C95 N7 H7 124.3 . . ?
C101 N8 C104 110.5(4) . . ?
C101 N8 H8 124.8 . . ?
C104 N8 H8 124.8 . . ?
C2 C1 N1 120.2(6) . . ?
C2 C1 H1 119.9 . . ?
N1 C1 H1 119.9 . . ?
C1 C2 C3 120.3(5) . . ?
C1 C2 H2 119.8 . . ?
C3 C2 H2 119.8 . . ?
C4 C3 C2 119.3(6) . . ?
C4 C3 H3 120.4 . . ?
C2 C3 H3 120.4 . . ?
C3 C4 C5 117.8(6) . . ?
C3 C4 C6 124.8(6) . . ?
C5 C4 C6 117.2(5) . . ?
N1 C5 C4 122.7(5) . . ?
N1 C5 H5A 118.6 . . ?
C4 C5 H5A 118.6 . . ?
O1 C6 C4 105.7(5) . . ?
O1 C6 H6A 110.6 . . ?
C4 C6 H6A 110.6 . . ?
O1 C6 H6B 110.6 . . ?
C4 C6 H6B 110.6 . . ?
H6A C6 H6B 108.7 . . ?
O1 C7 C12 115.8(6) . . ?
O1 C7 C8 124.2(6) . . ?
C12 C7 C8 119.9(6) . . ?
C9 C8 C7 118.4(6) . . ?
C9 C8 H8A 120.8 . . ?
C7 C8 H8A 120.8 . . ?
C10 C9 C8 121.2(6) . . ?
C10 C9 H9 119.4 . . ?
C8 C9 H9 119.4 . . ?
C9 C10 C11 120.5(6) . . ?
C9 C10 C13 119.2(7) . . ?
C11 C10 C13 120.2(7) . . ?
C12 C11 C10 119.3(6) . . ?
C12 C11 H11 120.3 . . ?
C10 C11 H11 120.3 . . ?
C11 C12 C7 120.6(7) . . ?
C11 C12 H12 119.7 . . ?
C7 C12 H12 119.7 . . ?
C14 C13 C10 176.0(9) . . ?
C13 C14 C15 177.0(9) . . ?
C20 C15 C16 119.0(6) . . ?
C20 C15 C14 120.6(7) . . ?
C16 C15 C14 120.4(7) . . ?
C15 C16 C17 120.3(6) . . ?
C15 C16 H16 119.8 . . ?
C17 C16 H16 119.8 . . ?
C18 C17 C16 120.3(7) . . ?
C18 C17 H17 119.9 . . ?
C16 C17 H17 119.9 . . ?
C19 C18 C17 118.5(6) . . ?
C19 C18 C81 120.8(5) . . ?
C17 C18 C81 120.7(6) . . ?
C18 C19 C20 122.1(6) . . ?
C18 C19 H19 118.9 . . ?
C20 C19 H19 118.9 . . ?
C15 C20 C19 119.8(7) . . ?
C15 C20 H20 120.1 . . ?
C19 C20 H20 120.1 . . ?
N2 C21 C22 121.8(5) . . ?
N2 C21 H21 119.1 . . ?
C22 C21 H21 119.1 . . ?
C21 C22 C23 119.4(5) . . ?
C21 C22 H22 120.3 . . ?
C23 C22 H22 120.3 . . ?
C24 C23 C22 118.6(5) . . ?
C24 C23 H23 120.7 . . ?
C22 C23 H23 120.7 . . ?
C25 C24 C23 119.3(5) . . ?
C25 C24 C26 119.5(5) . . ?
C23 C24 C26 121.2(5) . . ?
N2 C25 C24 122.6(5) . . ?
N2 C25 H25 118.7 . . ?
C24 C25 H25 118.7 . . ?
O2 C26 C24 107.5(4) . . ?
O2 C26 H26A 110.2 . . ?
C24 C26 H26A 110.2 . . ?
O2 C26 H26B 110.2 . . ?
C24 C26 H26B 110.2 . . ?
H26A C26 H26B 108.5 . . ?
O2 C27 C28 125.1(5) . . ?
O2 C27 C32 115.2(5) . . ?
C28 C27 C32 119.7(5) . . ?
C29 C28 C27 119.1(5) . . ?
C29 C28 H28 120.4 . . ?
C27 C28 H28 120.4 . . ?
C30 C29 C28 121.9(6) . . ?
C30 C29 H29 119.1 . . ?
C28 C29 H29 119.1 . . ?
C29 C30 C31 118.2(5) . . ?
C29 C30 C33 120.6(6) . . ?
C31 C30 C33 121.1(6) . . ?
C32 C31 C30 121.8(6) . . ?
C32 C31 H31 119.1 . . ?
C30 C31 H31 119.1 . . ?
C31 C32 C27 119.1(6) . . ?
C31 C32 H32 120.5 . . ?
C27 C32 H32 120.5 . . ?
C34 C33 C30 175.6(7) . . ?
C33 C34 C35 176.9(7) . . ?
C40 C35 C36 118.4(5) . . ?
C40 C35 C34 121.1(6) . . ?
C36 C35 C34 120.5(5) . . ?
C37 C36 C35 120.4(6) . . ?
C37 C36 H36 119.8 . . ?
C35 C36 H36 119.8 . . ?
C36 C37 C38 121.7(6) . . ?
C36 C37 H37 119.2 . . ?
C38 C37 H37 119.2 . . ?
C39 C38 C37 117.1(5) . . ?
C39 C38 C87 121.7(5) . . ?
C37 C38 C87 121.0(5) . . ?
C40 C39 C38 121.8(5) . . ?
C40 C39 H39 119.1 . . ?
C38 C39 H39 119.1 . . ?
C35 C40 C39 120.6(6) . . ?
C35 C40 H40 119.7 . . ?
C39 C40 H40 119.7 . . ?
N3 C41 C42 122.3(5) . . ?
N3 C41 H41 118.8 . . ?
C42 C41 H41 118.8 . . ?
C41 C42 C43 119.5(6) . . ?
C41 C42 H42 120.2 . . ?
C43 C42 H42 120.2 . . ?
C44 C43 C42 119.7(6) . . ?
C44 C43 H43 120.1 . . ?
C42 C43 H43 120.1 . . ?
C43 C44 C45 118.3(5) . . ?
C43 C44 C46 123.2(6) . . ?
C45 C44 C46 118.5(6) . . ?
N3 C45 C44 121.5(5) . . ?
N3 C45 H45 119.3 . . ?
C44 C45 H45 119.3 . . ?
O3 C46 C44 108.3(5) . . ?
O3 C46 H46A 110.0 . . ?
C44 C46 H46A 110.0 . . ?
O3 C46 H46B 110.0 . . ?
C44 C46 H46B 110.0 . . ?
H46A C46 H46B 108.4 . . ?
C48 C47 C52 121.4(6) . . ?
C48 C47 O3 124.5(6) . . ?
C52 C47 O3 114.0(6) . . ?
C47 C48 C49 119.1(7) . . ?
C47 C48 H48 120.5 . . ?
C49 C48 H48 120.5 . . ?
C48 C49 C50 122.4(7) . . ?
C48 C49 H49 118.8 . . ?
C50 C49 H49 118.8 . . ?
C49 C50 C51 117.1(6) . . ?
C49 C50 C53 124.0(6) . . ?
C51 C50 C53 118.8(7) . . ?
C50 C51 C52 119.8(7) . . ?
C50 C51 H51 120.1 . . ?
C52 C51 H51 120.1 . . ?
C47 C52 C51 120.1(7) . . ?
C47 C52 H52 119.9 . . ?
C51 C52 H52 119.9 . . ?
C54 C53 C50 176.4(7) . . ?
C53 C54 C55 176.0(7) . . ?
C56 C55 C60 118.2(5) . . ?
C56 C55 C54 120.2(6) . . ?
C60 C55 C54 121.5(6) . . ?
C57 C56 C55 120.8(6) . . ?
C57 C56 H56 119.6 . . ?
C55 C56 H56 119.6 . . ?
C56 C57 C58 120.7(6) . . ?
C56 C57 H57 119.6 . . ?
C58 C57 H57 119.6 . . ?
C59 C58 C57 118.1(5) . . ?
C59 C58 C93 121.5(5) . . ?
C57 C58 C93 120.3(5) . . ?
C60 C59 C58 121.5(6) . . ?
C60 C59 H59 119.3 . . ?
C58 C59 H59 119.3 . . ?
C59 C60 C55 120.3(6) . . ?
C59 C60 H60 119.9 . . ?
C55 C60 H60 119.9 . . ?
N4 C61 C62 121.8(5) . . ?
N4 C61 H61 119.1 . . ?
C62 C61 H61 119.1 . . ?
C61 C62 C63 120.3(5) . . ?
C61 C62 H62 119.9 . . ?
C63 C62 H62 119.9 . . ?
C62 C63 C64 118.7(5) . . ?
C62 C63 H63 120.7 . . ?
C64 C63 H63 120.7 . . ?
C65 C64 C63 118.2(5) . . ?
C65 C64 C66 122.3(5) . . ?
C63 C64 C66 119.4(5) . . ?
N4 C65 C64 123.1(5) . . ?
N4 C65 H65 118.4 . . ?
C64 C65 H65 118.4 . . ?
O4 C66 C64 107.6(5) . . ?
O4 C66 H66A 110.2 . . ?
C64 C66 H66A 110.2 . . ?
O4 C66 H66B 110.2 . . ?
C64 C66 H66B 110.2 . . ?
H66A C66 H66B 108.5 . . ?
C72 C67 O4 114.7(5) . . ?
C72 C67 C68 120.7(5) . . ?
O4 C67 C68 124.5(5) . . ?
C69 C68 C67 119.5(6) . . ?
C69 C68 H68 120.3 . . ?
C67 C68 H68 120.3 . . ?
C70 C69 C68 120.5(6) . . ?
C70 C69 H69 119.7 . . ?
C68 C69 H69 119.7 . . ?
C69 C70 C71 118.9(5) . . ?
C69 C70 C73 123.2(5) . . ?
C71 C70 C73 117.9(5) . . ?
C70 C71 C72 120.7(6) . . ?
C70 C71 H71 119.6 . . ?
C72 C71 H71 119.6 . . ?
C67 C72 C71 119.6(6) . . ?
C67 C72 H72 120.2 . . ?
C71 C72 H72 120.2 . . ?
C74 C73 C70 171.3(7) . . ?
C73 C74 C75 174.7(7) . . ?
C76 C75 C80 118.9(5) . . ?
C76 C75 C74 118.4(5) . . ?
C80 C75 C74 122.8(6) . . ?
C75 C76 C77 119.8(5) . . ?
C75 C76 H76 120.1 . . ?
C77 C76 H76 120.1 . . ?
C78 C77 C76 121.3(6) . . ?
C78 C77 H77 119.4 . . ?
C76 C77 H77 119.4 . . ?
C79 C78 C77 118.1(5) . . ?
C79 C78 C99 119.8(5) . . ?
C77 C78 C99 122.1(5) . . ?
C78 C79 C80 122.1(6) . . ?
C78 C79 H79 118.9 . . ?
C80 C79 H79 118.9 . . ?
C79 C80 C75 119.8(6) . . ?
C79 C80 H80 120.1 . . ?
C75 C80 H80 120.1 . . ?
C83 C81 C104 110.8(4) . . ?
C83 C81 C18 111.6(5) . . ?
C104 C81 C18 109.2(5) . . ?
C83 C81 C82 109.4(5) . . ?
C104 C81 C82 108.2(5) . . ?
C18 C81 C82 107.4(5) . . ?
C81 C82 H82A 109.5 . . ?
C81 C82 H82B 109.5 . . ?
H82A C82 H82B 109.5 . . ?
C81 C82 H82C 109.5 . . ?
H82A C82 H82C 109.5 . . ?
H82B C82 H82C 109.5 . . ?
C84 C83 N5 107.3(5) . . ?
C84 C83 C81 131.2(5) . . ?
N5 C83 C81 121.5(5) . . ?
C83 C84 C85 107.7(5) . . ?
C83 C84 H84 126.2 . . ?
C85 C84 H84 126.2 . . ?
C86 C85 C84 108.0(5) . . ?
C86 C85 H85 126.0 . . ?
C84 C85 H85 126.0 . . ?
N5 C86 C85 106.0(5) . . ?
N5 C86 C87 122.0(5) . . ?
C85 C86 C87 131.9(5) . . ?
C86 C87 C89 111.5(4) . . ?
C86 C87 C38 109.5(4) . . ?
C89 C87 C38 111.4(4) . . ?
C86 C87 C88 108.8(5) . . ?
C89 C87 C88 108.7(5) . . ?
C38 C87 C88 106.9(4) . . ?
C87 C88 H88A 109.5 . . ?
C87 C88 H88B 109.5 . . ?
H88A C88 H88B 109.5 . . ?
C87 C88 H88C 109.5 . . ?
H88A C88 H88C 109.5 . . ?
H88B C88 H88C 109.5 . . ?
N6 C89 C90 107.3(5) . . ?
N6 C89 C87 122.7(5) . . ?
C90 C89 C87 130.0(5) . . ?
C89 C90 C91 107.6(5) . . ?
C89 C90 H90 126.2 . . ?
C91 C90 H90 126.2 . . ?
C92 C91 C90 108.3(5) . . ?
C92 C91 H91 125.9 . . ?
C90 C91 H91 125.9 . . ?
C91 C92 N6 106.9(5) . . ?
C91 C92 C93 131.3(5) . . ?
N6 C92 C93 121.7(5) . . ?
C95 C93 C92 113.0(5) . . ?
C95 C93 C58 111.1(5) . . ?
C92 C93 C58 109.4(5) . . ?
C95 C93 C94 109.1(5) . . ?
C92 C93 C94 106.3(5) . . ?
C58 C93 C94 107.7(4) . . ?
C93 C94 H94A 109.5 . . ?
C93 C94 H94B 109.5 . . ?
H94A C94 H94B 109.5 . . ?
C93 C94 H94C 109.5 . . ?
H94A C94 H94C 109.5 . . ?
H94B C94 H94C 109.5 . . ?
C96 C95 N7 105.8(5) . . ?
C96 C95 C93 130.9(5) . . ?
N7 C95 C93 123.0(5) . . ?
C95 C96 C97 108.1(5) . . ?
C95 C96 H96 126.0 . . ?
C97 C96 H96 126.0 . . ?
C98 C97 C96 109.3(5) . . ?
C98 C97 H97 125.3 . . ?
C96 C97 H97 125.3 . . ?
C97 C98 N7 105.3(5) . . ?
C97 C98 C99 131.3(5) . . ?
N7 C98 C99 123.2(5) . . ?
C98 C99 C101 112.2(5) . . ?
C98 C99 C78 112.3(5) . . ?
C101 C99 C78 106.5(5) . . ?
C98 C99 C100 108.8(5) . . ?
C101 C99 C100 108.2(5) . . ?
C78 C99 C100 108.8(5) . . ?
C99 C100 H10A 109.5 . . ?
C99 C100 H10B 109.5 . . ?
H10A C100 H10B 109.5 . . ?
C99 C100 H10C 109.5 . . ?
H10A C100 H10C 109.5 . . ?
H10B C100 H10C 109.5 . . ?
N8 C101 C102 107.5(5) . . ?
N8 C101 C99 121.2(5) . . ?
C102 C101 C99 131.1(5) . . ?
C101 C102 C103 107.7(5) . . ?
C101 C102 H102 126.1 . . ?
C103 C102 H102 126.1 . . ?
C104 C103 C102 107.8(5) . . ?
C104 C103 H103 126.1 . . ?
C102 C103 H103 126.1 . . ?
N8 C104 C103 106.4(5) . . ?
N8 C104 C81 122.1(4) . . ?
C103 C104 C81 131.5(5) . . ?
C4B C3B C2B 112.6(6) . . ?
C4B' C3B C2B' 118.6(10) . . ?
C4B C3B H3BA 109.1 . . ?
C2B C3B H3BA 109.1 . . ?
C4B C3B H3BB 109.1 . . ?
C2B C3B H3BB 109.1 . . ?
H3BA C3B H3BB 107.8 . . ?
C4B' C3B H3BC 107.7 . . ?
C2B' C3B H3BC 107.7 . . ?
C4B' C3B H3BD 107.7 . . ?
C2B' C3B H3BD 107.7 . . ?
H3BC C3B H3BD 107.1 . . ?
N2B C5B C4B 112.8(6) . . ?
N2B' C5B C4B' 104.0(9) . . ?
N2B C5B H5BA 109.0 . . ?
C4B C5B H5BA 109.0 . . ?
N2B C5B H5BB 109.0 . . ?
C4B C5B H5BB 109.0 . . ?
H5BA C5B H5BB 107.8 . . ?
N2B' C5B H5BC 111.0 . . ?
C4B' C5B H5BC 111.0 . . ?
N2B' C5B H5BD 111.0 . . ?
C4B' C5B H5BD 111.0 . . ?
H5BC C5B H5BD 109.0 . . ?
C1B N1B C2B 126.3(8) . . ?
C1B N1B H1B 116.9 . . ?
C2B N1B H1B 116.9 . . ?
O1B C1B N1B 124.9(8) . . ?
O1B C1B H1BA 117.6 . . ?
N1B C1B H1BA 117.6 . . ?
N1B C2B C3B 114.2(7) . . ?
N1B C2B H2BA 108.7 . . ?
C3B C2B H2BA 108.7 . . ?
N1B C2B H2BB 108.7 . . ?
C3B C2B H2BB 108.7 . . ?
H2BA C2B H2BB 107.6 . . ?
C3B C4B C5B 115.8(6) . . ?
C3B C4B H4BA 108.3 . . ?
C5B C4B H4BA 108.3 . . ?
C3B C4B H4BB 108.3 . . ?
C5B C4B H4BB 108.3 . . ?
H4BA C4B H4BB 107.4 . . ?
O2B C6B N2B 129.3(10) . . ?
O2B C6B H6BA 115.3 . . ?
N2B C6B H6BA 115.3 . . ?
C6B N2B C5B 123.7(8) . . ?
C6B N2B H2B 118.2 . . ?
C5B N2B H2B 118.2 . . ?
C1B' N1B' C2B' 129.0(18) . . ?
C1B' N1B' H1B' 115.5 . . ?
C2B' N1B' H1B' 115.5 . . ?
O1B C1B' N1B' 117.6(15) . . ?
O1B C1B' H1BB 121.2 . . ?
N1B' C1B' H1BB 121.2 . . ?
N1B' C2B' C3B 114.6(13) . . ?
N1B' C2B' H2BC 108.6 . . ?
C3B C2B' H2BC 108.6 . . ?
N1B' C2B' H2BD 108.6 . . ?
C3B C2B' H2BD 108.6 . . ?
H2BC C2B' H2BD 107.6 . . ?
C3B C4B' C5B 112.5(10) . . ?
C3B C4B' H4BC 109.1 . . ?
C5B C4B' H4BC 109.1 . . ?
C3B C4B' H4BD 109.1 . . ?
C5B C4B' H4BD 109.1 . . ?
H4BC C4B' H4BD 107.8 . . ?
O2B C6B' N2B' 124.4(14) . . ?
O2B C6B' H6B' 117.8 . . ?
N2B' C6B' H6B' 117.8 . . ?
C6B' N2B' C5B 116.4(11) . . ?
C6B' N2B' H2B' 121.8 . . ?
C5B N2B' H2B' 121.8 . . ?
Cl2R C1R Cl1R 112.0(4) . . ?
Cl2R C1R Cl3R 108.7(3) . . ?
Cl1R C1R Cl3R 109.5(3) . . ?
Cl2R C1R H1R 108.9 . . ?
Cl1R C1R H1R 108.9 . . ?
Cl3R C1R H1R 108.9 . . ?
Cl5R C1R' Cl4R 119.6(10) . . ?
Cl5R C1R' Cl6R 109.6(10) . . ?
Cl4R C1R' Cl6R 113.7(10) . . ?
Cl5R C1R' H1R' 104.0 . . ?
Cl4R C1R' H1R' 104.0 . . ?
Cl6R C1R' H1R' 104.0 . . ?
N1S C1S C2S 179.3(9) . . ?
C1S C2S H2SA 109.5 . . ?
C1S C2S H2SB 109.5 . . ?
H2SA C2S H2SB 109.5 . . ?
C1S C2S H2SC 109.5 . . ?
H2SA C2S H2SC 109.5 . . ?
H2SB C2S H2SC 109.5 . . ?
F3C B1C F4C 109.9(8) . . ?
F3C B1C F1C 109.7(10) . . ?
F4C B1C F1C 99.0(8) . . ?
F3C B1C F2C 115.6(9) . . ?
F4C B1C F2C 115.7(10) . . ?
F1C B1C F2C 105.4(8) . . ?
F7C B2C F8C 103.0(17) . . ?
F7C B2C F5C 114.5(19) . . ?
F8C B2C F5C 98.9(16) . . ?
F7C B2C F6C 117.1(18) . . ?
F8C B2C F6C 108.4(17) . . ?
F5C B2C F6C 112.4(18) . . ?
F11C B3C F12C 100.3(19) . . ?
F11C B3C F9C 117(2) . . ?
F12C B3C F9C 107.5(19) . . ?
F11C B3C F10C 115(2) . . ?
F12C B3C F10C 106.8(19) . . ?
F9C B3C F10C 108.5(19) . . ?
N1U C1U C2U 175.0(14) . . ?
C1U C2U H2UA 109.5 . . ?
C1U C2U H2UB 109.5 . . ?
H2UA C2U H2UB 109.5 . . ?
C1U C2U H2UC 109.5 . . ?
H2UA C2U H2UC 109.5 . . ?
H2UB C2U H2UC 109.5 . . ?
N1U' C1U' C2U' 174(3) . . ?
C1U' C2U' H2UD 109.5 . . ?
C1U' C2U' H2UE 109.5 . . ?
H2UD C2U' H2UE 109.5 . . ?
C1U' C2U' H2UF 109.5 . . ?
H2UD C2U' H2UF 109.5 . . ?
H2UE C2U' H2UF 109.5 . . ?
F4D B1D F3D 114.0(14) . . ?
F4D B1D F2D 86.2(15) . . ?
F3D B1D F2D 117.2 . . ?
F4D B1D F1D 124.4(14) . . ?
F3D B1D F1D 109.5 . . ?
F2D B1D F1D 103.2 . . ?
F7D B2D F4D 104.7(13) . . ?
F7D B2D F5D 118.5(17) . . ?
F4D B2D F5D 106.1(15) . . ?
F7D B2D F6D 117.1(16) . . ?
F4D B2D F6D 101.7(13) . . ?
F5D B2D F6D 106.9(15) . . ?
F3E B1E F4E 104.8(17) . . ?
F3E B1E F1E 125(2) . . ?
F4E B1E F1E 102.2(18) . . ?
F3E B1E F2E 111.8(16) . . ?
F4E B1E F2E 104.0(17) . . ?
F1E B1E F2E 106.6(17) . . ?
F7E B2E F8E 94.8(18) . . ?
F7E B2E F5E 113(2) . . ?
F8E B2E F5E 99.5(19) . . ?
F7E B2E F6E 123(2) . . ?
F8E B2E F6E 114(2) . . ?
F5E B2E F6E 109.5(19) . . ?
H1WA O1W H1WB 106.7 . . ?
N1T C1T C2T 172(3) . . ?
C1T C2T H2TA 109.5 . . ?
C1T C2T H2TB 109.5 . . ?
H2TA C2T H2TB 109.5 . . ?
C1T C2T H2TC 109.5 . . ?
H2TA C2T H2TC 109.5 . . ?
H2TB C2T H2TC 109.5 . . ?
N1Q C1Q C2Q 172(3) . . ?
C1Q C2Q H2QA 109.5 . . ?
C1Q C2Q H2QB 109.5 . . ?
H2QA C2Q H2QB 109.5 . . ?
C1Q C2Q H2QC 109.5 . . ?
H2QA C2Q H2QC 109.5 . . ?
H2QB C2Q H2QC 109.5 . . ?

loop_
_geom_bond_atom_site_label_1
_geom_bond_atom_site_label_2
_geom_bond_distance
_geom_bond_site_symmetry_2
_geom_bond_publ_flag
Pd1 N2 2.016(4) . ?
Pd1 N4 2.018(5) . ?
Pd1 N1 2.025(5) . ?
Pd1 N3 2.031(5) . ?
O1 C7 1.360(7) . ?
O1 C6 1.445(7) . ?
O2 C27 1.364(6) . ?
O2 C26 1.424(6) . ?
O3 C47 1.401(7) . ?
O3 C46 1.404(8) . ?
O4 C67 1.386(6) . ?
O4 C66 1.427(7) . ?
N1 C5 1.338(7) . ?
N1 C1 1.371(7) . ?
N2 C25 1.352(6) . ?
N2 C21 1.358(7) . ?
N3 C41 1.337(8) . ?
N3 C45 1.364(7) . ?
N4 C61 1.355(7) . ?
N4 C65 1.366(7) . ?
N5 C86 1.374(7) . ?
N5 C83 1.378(7) . ?
N5 H5 0.8800 . ?
N6 C89 1.378(7) . ?
N6 C92 1.391(7) . ?
N6 H6 0.8800 . ?
N7 C98 1.378(7) . ?
N7 C95 1.381(7) . ?
N7 H7 0.8800 . ?
N8 C101 1.365(7) . ?
N8 C104 1.376(7) . ?
N8 H8 0.8800 . ?
C1 C2 1.364(9) . ?
C1 H1 0.9500 . ?
C2 C3 1.404(9) . ?
C2 H2 0.9500 . ?
C3 C4 1.383(8) . ?
C3 H3 0.9500 . ?
C4 C5 1.391(8) . ?
C4 C6 1.499(8) . ?
C5 H5A 0.9500 . ?
C6 H6A 0.9900 . ?
C6 H6B 0.9900 . ?
C7 C12 1.395(9) . ?
C7 C8 1.407(9) . ?
C8 C9 1.388(8) . ?
C8 H8A 0.9500 . ?
C9 C10 1.379(10) . ?
C9 H9 0.9500 . ?
C10 C11 1.386(10) . ?
C10 C13 1.456(9) . ?
C11 C12 1.384(8) . ?
C11 H11 0.9500 . ?
C12 H12 0.9500 . ?
C13 C14 1.213(9) . ?
C14 C15 1.427(9) . ?
C15 C20 1.370(10) . ?
C15 C16 1.397(11) . ?
C16 C17 1.416(9) . ?
C16 H16 0.9500 . ?
C17 C18 1.381(8) . ?
C17 H17 0.9500 . ?
C18 C19 1.367(9) . ?
C18 C81 1.549(8) . ?
C19 C20 1.410(8) . ?
C19 H19 0.9500 . ?
C20 H20 0.9500 . ?
C21 C22 1.378(8) . ?
C21 H21 0.9500 . ?
C22 C23 1.402(8) . ?
C22 H22 0.9500 . ?
C23 C24 1.381(7) . ?
C23 H23 0.9500 . ?
C24 C25 1.377(8) . ?
C24 C26 1.516(8) . ?
C25 H25 0.9500 . ?
C26 H26A 0.9900 . ?
C26 H26B 0.9900 . ?
C27 C28 1.394(8) . ?
C27 C32 1.408(8) . ?
C28 C29 1.388(7) . ?
C28 H28 0.9500 . ?
C29 C30 1.380(8) . ?
C29 H29 0.9500 . ?
C30 C31 1.392(9) . ?
C30 C33 1.454(8) . ?
C31 C32 1.377(8) . ?
C31 H31 0.9500 . ?
C32 H32 0.9500 . ?
C33 C34 1.197(8) . ?
C34 C35 1.435(8) . ?
C35 C40 1.389(8) . ?
C35 C36 1.409(9) . ?
C36 C37 1.384(7) . ?
C36 H36 0.9500 . ?
C37 C38 1.403(8) . ?
C37 H37 0.9500 . ?
C38 C39 1.397(8) . ?
C38 C87 1.549(7) . ?
C39 C40 1.391(8) . ?
C39 H39 0.9500 . ?
C40 H40 0.9500 . ?
C41 C42 1.368(9) . ?
C41 H41 0.9500 . ?
C42 C43 1.386(9) . ?
C42 H42 0.9500 . ?
C43 C44 1.370(9) . ?
C43 H43 0.9500 . ?
C44 C45 1.405(9) . ?
C44 C46 1.490(8) . ?
C45 H45 0.9500 . ?
C46 H46A 0.9900 . ?
C46 H46B 0.9900 . ?
C47 C48 1.351(9) . ?
C47 C52 1.352(10) . ?
C48 C49 1.376(9) . ?
C48 H48 0.9500 . ?
C49 C50 1.383(10) . ?
C49 H49 0.9500 . ?
C50 C51 1.398(10) . ?
C50 C53 1.456(9) . ?
C51 C52 1.399(10) . ?
C51 H51 0.9500 . ?
C52 H52 0.9500 . ?
C53 C54 1.185(8) . ?
C54 C55 1.455(8) . ?
C55 C56 1.396(9) . ?
C55 C60 1.407(9) . ?
C56 C57 1.375(8) . ?
C56 H56 0.9500 . ?
C57 C58 1.410(8) . ?
C57 H57 0.9500 . ?
C58 C59 1.381(8) . ?
C58 C93 1.554(8) . ?
C59 C60 1.380(8) . ?
C59 H59 0.9500 . ?
C60 H60 0.9500 . ?
C61 C62 1.376(8) . ?
C61 H61 0.9500 . ?
C62 C63 1.388(8) . ?
C62 H62 0.9500 . ?
C63 C64 1.400(8) . ?
C63 H63 0.9500 . ?
C64 C65 1.381(8) . ?
C64 C66 1.506(8) . ?
C65 H65 0.9500 . ?
C66 H66A 0.9900 . ?
C66 H66B 0.9900 . ?
C67 C72 1.356(9) . ?
C67 C68 1.392(8) . ?
C68 C69 1.384(8) . ?
C68 H68 0.9500 . ?
C69 C70 1.381(8) . ?
C69 H69 0.9500 . ?
C70 C71 1.387(8) . ?
C70 C73 1.445(8) . ?
C71 C72 1.391(8) . ?
C71 H71 0.9500 . ?
C72 H72 0.9500 . ?
C73 C74 1.214(8) . ?
C74 C75 1.440(8) . ?
C75 C76 1.391(8) . ?
C75 C80 1.402(9) . ?
C76 C77 1.404(8) . ?
C76 H76 0.9500 . ?
C77 C78 1.388(8) . ?
C77 H77 0.9500 . ?
C78 C79 1.373(9) . ?
C78 C99 1.557(8) . ?
C79 C80 1.388(9) . ?
C79 H79 0.9500 . ?
C80 H80 0.9500 . ?
C81 C83 1.514(8) . ?
C81 C104 1.525(8) . ?
C81 C82 1.561(8) . ?
C82 H82A 0.9800 . ?
C82 H82B 0.9800 . ?
C82 H82C 0.9800 . ?
C83 C84 1.378(8) . ?
C84 C85 1.417(9) . ?
C84 H84 0.9500 . ?
C85 C86 1.402(8) . ?
C85 H85 0.9500 . ?
C86 C87 1.508(8) . ?
C87 C89 1.519(8) . ?
C87 C88 1.550(8) . ?
C88 H88A 0.9800 . ?
C88 H88B 0.9800 . ?
C88 H88C 0.9800 . ?
C89 C90 1.384(8) . ?
C90 C91 1.416(9) . ?
C90 H90 0.9500 . ?
C91 C92 1.375(8) . ?
C91 H91 0.9500 . ?
C92 C93 1.531(9) . ?
C93 C95 1.484(9) . ?
C93 C94 1.565(8) . ?
C94 H94A 0.9800 . ?
C94 H94B 0.9800 . ?
C94 H94C 0.9800 . ?
C95 C96 1.379(8) . ?
C96 C97 1.398(9) . ?
C96 H96 0.9500 . ?
C97 C98 1.376(8) . ?
C97 H97 0.9500 . ?
C98 C99 1.492(9) . ?
C99 C101 1.536(8) . ?
C99 C100 1.561(8) . ?
C100 H10A 0.9800 . ?
C100 H10B 0.9800 . ?
C100 H10C 0.9800 . ?
C101 C102 1.367(8) . ?
C102 C103 1.413(9) . ?
C102 H102 0.9500 . ?
C103 C104 1.383(8) . ?
C103 H103 0.9500 . ?
O1B C1B 1.211(8) . ?
O1B C1B' 1.218(14) . ?
O2B C6B 1.193(9) . ?
O2B C6B' 1.193(13) . ?
C3B C4B 1.489(11) . ?
C3B C2B 1.533(5) . ?
C3B C4B' 1.536(18) . ?
C3B C2B' 1.538(5) . ?
C3B H3BA 0.9900 . ?
C3B H3BB 0.9900 . ?
C3B H3BC 0.9900 . ?
C3B H3BD 0.9900 . ?
C5B N2B 1.439(9) . ?
C5B N2B' 1.506(15) . ?
C5B C4B 1.534(5) . ?
C5B C4B' 1.544(5) . ?
C5B H5BA 0.9900 . ?
C5B H5BB 0.9900 . ?
C5B H5BC 0.9900 . ?
C5B H5BD 0.9900 . ?
N1B C1B 1.378(7) . ?
N1B C2B 1.446(8) . ?
N1B H1B 0.8800 . ?
C1B H1BA 0.9500 . ?
C2B H2BA 0.9900 . ?
C2B H2BB 0.9900 . ?
C4B H4BA 0.9900 . ?
C4B H4BB 0.9900 . ?
C6B N2B 1.398(8) . ?
C6B H6BA 0.9500 . ?
N2B H2B 0.8800 . ?
N1B' C1B' 1.420(10) . ?
N1B' C2B' 1.456(10) . ?
N1B' H1B' 0.8800 . ?
C1B' H1BB 0.9500 . ?
C2B' H2BC 0.9900 . ?
C2B' H2BD 0.9900 . ?
C4B' H4BC 0.9900 . ?
C4B' H4BD 0.9900 . ?
C6B' N2B' 1.443(9) . ?
C6B' H6B' 0.9500 . ?
N2B' H2B' 0.8800 . ?
Cl1R C1R 1.766(5) . ?
Cl2R C1R 1.753(5) . ?
Cl3R C1R 1.773(5) . ?
C1R H1R 1.0000 . ?
Cl4R C1R' 1.762(7) . ?
Cl5R C1R' 1.748(7) . ?
Cl6R C1R' 1.772(7) . ?
C1R' H1R' 1.0000 . ?
N1S C1S 1.117(10) . ?
C1S C2S 1.487(12) . ?
C2S H2SA 0.9800 . ?
C2S H2SB 0.9800 . ?
C2S H2SC 0.9800 . ?
B1C F3C 1.353(10) . ?
B1C F4C 1.362(11) . ?
B1C F1C 1.377(12) . ?
B1C F2C 1.403(10) . ?
B2C F7C 1.350(11) . ?
B2C F8C 1.360(12) . ?
B2C F5C 1.375(13) . ?
B2C F6C 1.399(11) . ?
B3C F11C 1.352(11) . ?
B3C F12C 1.360(12) . ?
B3C F9C 1.376(13) . ?
B3C F10C 1.401(11) . ?
N1U C1U 1.150(13) . ?
C1U C2U 1.39(2) . ?
C2U H2UA 0.9800 . ?
C2U H2UB 0.9800 . ?
C2U H2UC 0.9800 . ?
N1U' C1U' 1.153(4) . ?
C1U' C2U' 1.490(4) . ?
C2U' H2UD 0.9800 . ?
C2U' H2UE 0.9800 . ?
C2U' H2UF 0.9800 . ?
B1D F4D 1.241(16) . ?
B1D F3D 1.3556 . ?
B1D F2D 1.3939 . ?
B1D F1D 1.4228 . ?
B2D F7D 1.350(11) . ?
B2D F4D 1.359(12) . ?
B2D F5D 1.375(13) . ?
B2D F6D 1.399(11) . ?
B1E F3E 1.351(11) . ?
B1E F4E 1.361(12) . ?
B1E F1E 1.375(13) . ?
B1E F2E 1.400(11) . ?
B2E F7E 1.351(11) . ?
B2E F8E 1.361(12) . ?
B2E F5E 1.376(13) . ?
B2E F6E 1.400(11) . ?
O1W H1WA 0.9261 . ?
O1W H1WB 0.8601 . ?
N1T C1T 1.151(5) . ?
C1T C2T 1.493(5) . ?
C2T H2TA 0.9800 . ?
C2T H2TB 0.9800 . ?
C2T H2TC 0.9800 . ?
N1Q C1Q 1.152(4) . ?
C1Q C2Q 1.492(4) . ?
C2Q H2QA 0.9800 . ?
C2Q H2QB 0.9800 . ?
C2Q H2QC 0.9800 . ?

loop_
_geom_torsion_atom_site_label_1
_geom_torsion_atom_site_label_2
_geom_torsion_atom_site_label_3
_geom_torsion_atom_site_label_4
_geom_torsion
_geom_torsion_site_symmetry_1
_geom_torsion_site_symmetry_2
_geom_torsion_site_symmetry_3
_geom_torsion_site_symmetry_4
_geom_torsion_publ_flag
C5 N1 C1 C2 0.1(8) . . . . ?
Pd1 N1 C1 C2 -176.0(4) . . . . ?
N1 C1 C2 C3 0.7(8) . . . . ?
C1 C2 C3 C4 -0.9(8) . . . . ?
C2 C3 C4 C5 0.4(8) . . . . ?
C2 C3 C4 C6 176.0(5) . . . . ?
C1 N1 C5 C4 -0.6(8) . . . . ?
Pd1 N1 C5 C4 175.7(4) . . . . ?
C3 C4 C5 N1 0.4(8) . . . . ?
C6 C4 C5 N1 -175.6(5) . . . . ?
C7 O1 C6 C4 -154.4(5) . . . . ?
C3 C4 C6 O1 -117.0(6) . . . . ?
C5 C4 C6 O1 58.7(7) . . . . ?
C6 O1 C7 C12 174.1(5) . . . . ?
C6 O1 C7 C8 -5.4(8) . . . . ?
O1 C7 C8 C9 177.2(5) . . . . ?
C12 C7 C8 C9 -2.2(9) . . . . ?
C7 C8 C9 C10 3.1(9) . . . . ?
C8 C9 C10 C11 -2.1(10) . . . . ?
C8 C9 C10 C13 -178.7(6) . . . . ?
C9 C10 C11 C12 0.3(9) . . . . ?
C13 C10 C11 C12 176.8(6) . . . . ?
C10 C11 C12 C7 0.5(9) . . . . ?
O1 C7 C12 C11 -179.0(5) . . . . ?
C8 C7 C12 C11 0.4(9) . . . . ?
C20 C15 C16 C17 0.6(9) . . . . ?
C14 C15 C16 C17 -176.9(6) . . . . ?
C15 C16 C17 C18 1.0(9) . . . . ?
C16 C17 C18 C19 -0.5(9) . . . . ?
C16 C17 C18 C81 177.3(5) . . . . ?
C17 C18 C19 C20 -1.6(9) . . . . ?
C81 C18 C19 C20 -179.4(5) . . . . ?
C16 C15 C20 C19 -2.7(9) . . . . ?
C14 C15 C20 C19 174.9(6) . . . . ?
C18 C19 C20 C15 3.3(9) . . . . ?
C25 N2 C21 C22 -1.5(9) . . . . ?
Pd1 N2 C21 C22 171.5(5) . . . . ?
N2 C21 C22 C23 0.2(10) . . . . ?
C21 C22 C23 C24 0.8(9) . . . . ?
C22 C23 C24 C25 -0.6(9) . . . . ?
C22 C23 C24 C26 179.5(6) . . . . ?
C21 N2 C25 C24 1.7(8) . . . . ?
Pd1 N2 C25 C24 -171.5(4) . . . . ?
C23 C24 C25 N2 -0.7(9) . . . . ?
C26 C24 C25 N2 179.2(5) . . . . ?
C27 O2 C26 C24 163.5(5) . . . . ?
C25 C24 C26 O2 -56.4(7) . . . . ?
C23 C24 C26 O2 123.5(6) . . . . ?
C26 O2 C27 C28 -0.6(8) . . . . ?
C26 O2 C27 C32 -179.4(5) . . . . ?
O2 C27 C28 C29 -173.5(5) . . . . ?
C32 C27 C28 C29 5.3(9) . . . . ?
C27 C28 C29 C30 -1.5(9) . . . . ?
C28 C29 C30 C31 -2.1(9) . . . . ?
C28 C29 C30 C33 173.8(5) . . . . ?
C29 C30 C31 C32 1.8(9) . . . . ?
C33 C30 C31 C32 -174.1(6) . . . . ?
C30 C31 C32 C27 2.0(10) . . . . ?
O2 C27 C32 C31 173.3(6) . . . . ?
C28 C27 C32 C31 -5.6(9) . . . . ?
C40 C35 C36 C37 -0.3(9) . . . . ?
C34 C35 C36 C37 179.2(6) . . . . ?
C35 C36 C37 C38 -0.8(9) . . . . ?
C36 C37 C38 C39 0.9(9) . . . . ?
C36 C37 C38 C87 -173.7(5) . . . . ?
C37 C38 C39 C40 0.2(8) . . . . ?
C87 C38 C39 C40 174.7(5) . . . . ?
C36 C35 C40 C39 1.3(9) . . . . ?
C34 C35 C40 C39 -178.1(6) . . . . ?
C38 C39 C40 C35 -1.3(9) . . . . ?
C45 N3 C41 C42 1.5(8) . . . . ?
Pd1 N3 C41 C42 -162.8(5) . . . . ?
N3 C41 C42 C43 -1.1(10) . . . . ?
C41 C42 C43 C44 -0.2(10) . . . . ?
C42 C43 C44 C45 0.8(9) . . . . ?
C42 C43 C44 C46 179.4(6) . . . . ?
C41 N3 C45 C44 -0.8(8) . . . . ?
Pd1 N3 C45 C44 164.1(4) . . . . ?
C43 C44 C45 N3 -0.4(8) . . . . ?
C46 C44 C45 N3 -179.0(5) . . . . ?
C47 O3 C46 C44 167.4(5) . . . . ?
C43 C44 C46 O3 140.8(6) . . . . ?
C45 C44 C46 O3 -40.6(7) . . . . ?
C46 O3 C47 C48 11.5(9) . . . . ?
C46 O3 C47 C52 -173.7(6) . . . . ?
C52 C47 C48 C49 2.5(10) . . . . ?
O3 C47 C48 C49 176.9(6) . . . . ?
C47 C48 C49 C50 1.0(10) . . . . ?
C48 C49 C50 C51 -2.7(10) . . . . ?
C48 C49 C50 C53 -179.0(6) . . . . ?
C49 C50 C51 C52 1.1(10) . . . . ?
C53 C50 C51 C52 177.6(6) . . . . ?
C48 C47 C52 C51 -4.0(11) . . . . ?
O3 C47 C52 C51 -179.1(6) . . . . ?
C50 C51 C52 C47 2.2(11) . . . . ?
C60 C55 C56 C57 5.6(9) . . . . ?
C54 C55 C56 C57 -172.6(6) . . . . ?
C55 C56 C57 C58 -1.9(9) . . . . ?
C56 C57 C58 C59 -3.0(8) . . . . ?
C56 C57 C58 C93 177.9(5) . . . . ?
C57 C58 C59 C60 4.2(8) . . . . ?
C93 C58 C59 C60 -176.8(5) . . . . ?
C58 C59 C60 C55 -0.4(8) . . . . ?
C56 C55 C60 C59 -4.5(8) . . . . ?
C54 C55 C60 C59 173.7(5) . . . . ?
C65 N4 C61 C62 0.2(8) . . . . ?
Pd1 N4 C61 C62 170.9(4) . . . . ?
N4 C61 C62 C63 -1.1(9) . . . . ?
C61 C62 C63 C64 1.8(8) . . . . ?
C62 C63 C64 C65 -1.6(8) . . . . ?
C62 C63 C64 C66 -177.7(5) . . . . ?
C61 N4 C65 C64 -0.1(8) . . . . ?
Pd1 N4 C65 C64 -170.8(4) . . . . ?
C63 C64 C65 N4 0.8(8) . . . . ?
C66 C64 C65 N4 176.8(5) . . . . ?
C67 O4 C66 C64 -178.8(5) . . . . ?
C65 C64 C66 O4 12.4(8) . . . . ?
C63 C64 C66 O4 -171.7(5) . . . . ?
C66 O4 C67 C72 -173.1(5) . . . . ?
C66 O4 C67 C68 7.1(8) . . . . ?
C72 C67 C68 C69 -1.1(9) . . . . ?
O4 C67 C68 C69 178.7(5) . . . . ?
C67 C68 C69 C70 -0.9(9) . . . . ?
C68 C69 C70 C71 3.1(9) . . . . ?
C68 C69 C70 C73 -178.6(6) . . . . ?
C69 C70 C71 C72 -3.3(9) . . . . ?
C73 C70 C71 C72 178.2(6) . . . . ?
O4 C67 C72 C71 -178.9(5) . . . . ?
C68 C67 C72 C71 0.8(9) . . . . ?
C70 C71 C72 C67 1.4(10) . . . . ?
C80 C75 C76 C77 1.0(9) . . . . ?
C74 C75 C76 C77 -178.4(5) . . . . ?
C75 C76 C77 C78 0.4(9) . . . . ?
C76 C77 C78 C79 -2.1(9) . . . . ?
C76 C77 C78 C99 179.4(5) . . . . ?
C77 C78 C79 C80 2.5(11) . . . . ?
C99 C78 C79 C80 -179.1(6) . . . . ?
C78 C79 C80 C75 -1.0(12) . . . . ?
C76 C75 C80 C79 -0.7(10) . . . . ?
C74 C75 C80 C79 178.7(7) . . . . ?
C19 C18 C81 C83 -153.7(5) . . . . ?
C17 C18 C81 C83 28.5(7) . . . . ?
C19 C18 C81 C104 -30.9(7) . . . . ?
C17 C18 C81 C104 151.3(5) . . . . ?
C19 C18 C81 C82 86.3(7) . . . . ?
C17 C18 C81 C82 -91.5(7) . . . . ?
C86 N5 C83 C84 0.7(6) . . . . ?
C86 N5 C83 C81 179.6(4) . . . . ?
C104 C81 C83 C84 107.5(6) . . . . ?
C18 C81 C83 C84 -130.5(6) . . . . ?
C82 C81 C83 C84 -11.7(8) . . . . ?
C104 C81 C83 N5 -71.1(6) . . . . ?
C18 C81 C83 N5 50.8(6) . . . . ?
C82 C81 C83 N5 169.6(5) . . . . ?
N5 C83 C84 C85 -0.1(6) . . . . ?
C81 C83 C84 C85 -178.9(5) . . . . ?
C83 C84 C85 C86 -0.5(6) . . . . ?
C83 N5 C86 C85 -1.0(6) . . . . ?
C83 N5 C86 C87 177.5(4) . . . . ?
C84 C85 C86 N5 0.9(6) . . . . ?
C84 C85 C86 C87 -177.4(5) . . . . ?
N5 C86 C87 C89 69.8(6) . . . . ?
C85 C86 C87 C89 -112.2(6) . . . . ?
N5 C86 C87 C38 -53.8(6) . . . . ?
C85 C86 C87 C38 124.2(6) . . . . ?
N5 C86 C87 C88 -170.3(5) . . . . ?
C85 C86 C87 C88 7.7(8) . . . . ?
C39 C38 C87 C86 152.5(5) . . . . ?
C37 C38 C87 C86 -33.2(7) . . . . ?
C39 C38 C87 C89 28.7(7) . . . . ?
C37 C38 C87 C89 -157.0(5) . . . . ?
C39 C38 C87 C88 -89.8(6) . . . . ?
C37 C38 C87 C88 84.4(7) . . . . ?
C92 N6 C89 C90 2.8(6) . . . . ?
C92 N6 C89 C87 -176.0(5) . . . . ?
C86 C87 C89 N6 -73.1(6) . . . . ?
C38 C87 C89 N6 49.5(7) . . . . ?
C88 C87 C89 N6 167.0(5) . . . . ?
C86 C87 C89 C90 108.4(7) . . . . ?
C38 C87 C89 C90 -129.0(6) . . . . ?
C88 C87 C89 C90 -11.5(8) . . . . ?
N6 C89 C90 C91 -3.1(7) . . . . ?
C87 C89 C90 C91 175.5(6) . . . . ?
C89 C90 C91 C92 2.4(7) . . . . ?
C90 C91 C92 N6 -0.7(7) . . . . ?
C90 C91 C92 C93 -176.9(6) . . . . ?
C89 N6 C92 C91 -1.2(6) . . . . ?
C89 N6 C92 C93 175.4(5) . . . . ?
C91 C92 C93 C95 -109.9(7) . . . . ?
N6 C92 C93 C95 74.4(6) . . . . ?
C91 C92 C93 C58 125.7(7) . . . . ?
N6 C92 C93 C58 -50.0(7) . . . . ?
C91 C92 C93 C94 9.7(8) . . . . ?
N6 C92 C93 C94 -166.0(5) . . . . ?
C59 C58 C93 C95 21.3(7) . . . . ?
C57 C58 C93 C95 -159.6(5) . . . . ?
C59 C58 C93 C92 146.8(5) . . . . ?
C57 C58 C93 C92 -34.1(7) . . . . ?
C59 C58 C93 C94 -98.1(6) . . . . ?
C57 C58 C93 C94 81.0(7) . . . . ?
C98 N7 C95 C96 1.0(6) . . . . ?
C98 N7 C95 C93 -173.5(5) . . . . ?
C92 C93 C95 C96 128.9(6) . . . . ?
C58 C93 C95 C96 -107.7(7) . . . . ?
C94 C93 C95 C96 10.9(9) . . . . ?
C92 C93 C95 N7 -58.1(7) . . . . ?
C58 C93 C95 N7 65.3(7) . . . . ?
C94 C93 C95 N7 -176.1(5) . . . . ?
N7 C95 C96 C97 -0.7(6) . . . . ?
C93 C95 C96 C97 173.3(6) . . . . ?
C95 C96 C97 C98 0.1(7) . . . . ?
C96 C97 C98 N7 0.5(6) . . . . ?
C96 C97 C98 C99 -174.8(6) . . . . ?
C95 N7 C98 C97 -0.9(6) . . . . ?
C95 N7 C98 C99 174.9(5) . . . . ?
C97 C98 C99 C101 -129.0(6) . . . . ?
N7 C98 C99 C101 56.4(7) . . . . ?
C97 C98 C99 C78 111.2(6) . . . . ?
N7 C98 C99 C78 -63.4(7) . . . . ?
C97 C98 C99 C100 -9.3(8) . . . . ?
N7 C98 C99 C100 176.1(5) . . . . ?
C79 C78 C99 C98 179.0(6) . . . . ?
C77 C78 C99 C98 -2.6(8) . . . . ?
C79 C78 C99 C101 55.9(7) . . . . ?
C77 C78 C99 C101 -125.7(6) . . . . ?
C79 C78 C99 C100 -60.5(8) . . . . ?
C77 C78 C99 C100 117.9(6) . . . . ?
C104 N8 C101 C102 3.3(6) . . . . ?
C104 N8 C101 C99 -171.8(5) . . . . ?
C98 C99 C101 N8 -76.5(6) . . . . ?
C78 C99 C101 N8 46.7(7) . . . . ?
C100 C99 C101 N8 163.5(5) . . . . ?
C98 C99 C101 C102 109.7(7) . . . . ?
C78 C99 C101 C102 -127.1(7) . . . . ?
C100 C99 C101 C102 -10.3(9) . . . . ?
N8 C101 C102 C103 -1.2(7) . . . . ?
C99 C101 C102 C103 173.2(6) . . . . ?
C101 C102 C103 C104 -1.3(7) . . . . ?
C101 N8 C104 C103 -4.1(6) . . . . ?
C101 N8 C104 C81 176.8(5) . . . . ?
C102 C103 C104 N8 3.3(7) . . . . ?
C102 C103 C104 C81 -177.7(6) . . . . ?
C83 C81 C104 N8 76.7(6) . . . . ?
C18 C81 C104 N8 -46.6(7) . . . . ?
C82 C81 C104 N8 -163.3(5) . . . . ?
C83 C81 C104 C103 -102.1(7) . . . . ?
C18 C81 C104 C103 134.5(6) . . . . ?
C82 C81 C104 C103 17.9(9) . . . . ?
C2B N1B C1B O1B -168.2(8) . . . . ?
C1B N1B C2B C3B -121.3(10) . . . . ?
C4B C3B C2B N1B 175.7(9) . . . . ?
C2B C3B C4B C5B 169.5(8) . . . . ?
N2B C5B C4B C3B 169.7(7) . . . . ?
O2B C6B N2B C5B -178.5(8) . . . . ?
C4B C5B N2B C6B 110.0(9) . . . . ?
C2B' N1B' C1B' O1B 164.9(18) . . . . ?
C1B' N1B' C2B' C3B 118(2) . . . . ?
C4B' C3B C2B' N1B' -170.4(17) . . . . ?
C2B' C3B C4B' C5B -140.6(15) . . . . ?
N2B' C5B C4B' C3B -177.9(11) . . . . ?
O2B C6B' N2B' C5B 178.7(13) . . . . ?
C4B' C5B N2B' C6B' -129.4(13) . . . . ?
